data_4343978
loop_
_publ_author_name
'Yang, Wenbo'
'Karatay, Ahmet'
'Zhao, Jianzhang'
'Song, Jian'
'Zhao, Liang'
'Xing, Yongheng'
'Zhang, Caishun'
'He, Cheng'
'Yaglioglu, Halime Gul'
'Hayvali, Mustafa'
'Elmali, Ayhan'
'K\"u\,c\"uk\"oz, Bet\"ul'

_publ_section_title
;
 Near-IR Broadband-Absorbing trans-Bisphosphine Pt(II) Bisacetylide
 Complexes: Preparation and Study of the Photophysics.
;
_journal_issue 15
_journal_name_full 'Inorganic chemistry'
_journal_page_first 7492
_journal_page_last 7505
_journal_paper_doi 10.1021/acs.inorgchem.5b01107
_journal_volume 54
_journal_year 2015
_chemical_formula_sum 'C127 H169 B3 F6 N6 P4 Pt2'
_chemical_formula_weight 2440.17
_chemical_name_systematic
; 
 ? 
;
_space_group_IT_number 2
_symmetry_cell_setting triclinic
_symmetry_space_group_name_Hall '-P 1'
_symmetry_space_group_name_H-M 'P -1'
_atom_sites_solution_hydrogens geom
_atom_sites_solution_primary direct
_atom_sites_solution_secondary difmap
_audit_creation_method SHELXL-97
_cell_angle_alpha 102.092(3)
_cell_angle_beta 94.011(3)
_cell_angle_gamma 103.690(3)
_cell_formula_units_Z 2
_cell_length_a 15.292(3)
_cell_length_b 17.398(3)
_cell_length_c 25.540(4)
_cell_measurement_reflns_used 17937
_cell_measurement_temperature 296(2)
_cell_measurement_theta_max 28.41
_cell_measurement_theta_min 1.52
_cell_volume 6404(2)
_computing_cell_refinement 'Bruker XSCANS'
_computing_data_collection 'Bruker XSCANS'
_computing_data_reduction 'Bruker SHELXTL'
_computing_molecular_graphics 'Bruker SHELXTL'
_computing_publication_material 'Bruker SHELXTL'
_computing_structure_refinement 'SHELXL-97 (Sheldrick, 1997)'
_computing_structure_solution 'SHELXS-97 (Sheldrick, 1990)'
_diffrn_ambient_temperature 296(2)
_diffrn_measured_fraction_theta_full 0.984
_diffrn_measured_fraction_theta_max 0.984
_diffrn_measurement_device_type 'Bruker P4'
_diffrn_measurement_method '\w scans'
_diffrn_radiation_monochromator graphite
_diffrn_radiation_source 'fine-focus sealed tube'
_diffrn_radiation_type MoK\a
_diffrn_radiation_wavelength 0.71073
_diffrn_reflns_av_R_equivalents 0.0400
_diffrn_reflns_av_sigmaI/netI 0.0932
_diffrn_reflns_limit_h_max 20
_diffrn_reflns_limit_h_min -16
_diffrn_reflns_limit_k_max 22
_diffrn_reflns_limit_k_min -23
_diffrn_reflns_limit_l_max 31
_diffrn_reflns_limit_l_min -34
_diffrn_reflns_number 47943
_diffrn_reflns_theta_full 28.41
_diffrn_reflns_theta_max 28.41
_diffrn_reflns_theta_min 1.52
_diffrn_standards_decay_% 0
_diffrn_standards_interval_count 0
_diffrn_standards_interval_time 0
_diffrn_standards_number 0
_exptl_absorpt_coefficient_mu 2.288
_exptl_absorpt_correction_T_max 0.7253
_exptl_absorpt_correction_T_min 0.5015
_exptl_absorpt_correction_type multi-scan
_exptl_absorpt_process_details sadabs
_exptl_crystal_colour red
_exptl_crystal_density_diffrn 1.265
_exptl_crystal_density_method 'not measured'
_exptl_crystal_description block
_exptl_crystal_F_000 2516
_exptl_crystal_size_max 0.35
_exptl_crystal_size_mid 0.27
_exptl_crystal_size_min 0.15
_refine_diff_density_max 1.358
_refine_diff_density_min -0.721
_refine_diff_density_rms 0.091
_refine_ls_extinction_method none
_refine_ls_goodness_of_fit_ref 1.014
_refine_ls_hydrogen_treatment mixed
_refine_ls_matrix_type full
_refine_ls_number_parameters 1526
_refine_ls_number_reflns 31660
_refine_ls_number_restraints 1229
_refine_ls_restrained_S_all 1.021
_refine_ls_R_factor_all 0.1092
_refine_ls_R_factor_gt 0.0496
_refine_ls_shift/su_max 0.009
_refine_ls_shift/su_mean 0.000
_refine_ls_structure_factor_coef Fsqd
_refine_ls_weighting_details 'calc w=1/[\s^2^(Fo^2^)+(0.0350P)^2^+0.0000P] where P=(Fo^2^+2Fc^2^)/3'
_refine_ls_weighting_scheme calc
_refine_ls_wR_factor_gt 0.0952
_refine_ls_wR_factor_ref 0.1113
_reflns_number_gt 17937
_reflns_number_total 31660
_reflns_threshold_expression >2sigma(I)
_cod_data_source_file ic5b01107_si_003.cif
_cod_data_source_block x
_cod_depositor_comments
;
The following automatic conversions were performed:

'_symmetry_cell_setting' value 'Triclinic' changed to 'triclinic'
according to
/usr/data/users/saulius/crontab/automatic-downloads/rss-feeds/ACS/lib/dictionaries/cif_core.dic
dictionary named 'cif_core.dic' version 2.4.2 from 2011-04-26.

Automatic conversion script
Id: cif_fix_values 3271 2015-04-21 07:52:19Z andrius 

 Adding full bibliography for 4343977--4343978.cif.
;
_cod_original_cell_volume 6403.9(19)
_cod_original_sg_symbol_H-M P-1
_cod_database_code 4343978

loop_
_symmetry_equiv_pos_as_xyz
'x, y, z'
'-x, -y, -z'

loop_
_atom_site_label
_atom_site_type_symbol
_atom_site_fract_x
_atom_site_fract_y
_atom_site_fract_z
_atom_site_U_iso_or_equiv
_atom_site_adp_type
_atom_site_occupancy
_atom_site_symmetry_multiplicity
_atom_site_calc_flag
_atom_site_refinement_flags
_atom_site_disorder_assembly
_atom_site_disorder_group
Pt1 Pt 0.596777(12) 0.010032(10) 0.741102(7) 0.04409(6) Uani 1 1 d . . .
Pt2 Pt 0.849031(14) 0.522073(11) 0.296615(7) 0.05548(7) Uani 1 1 d . A .
P1 P 0.44971(9) -0.02784(8) 0.69901(5) 0.0568(3) Uani 1 1 d . . .
P2 P 0.74574(9) 0.03408(8) 0.77738(5) 0.0499(3) Uani 1 1 d . . .
P3 P 0.72064(11) 0.45017(9) 0.23852(6) 0.0721(4) Uani 1 1 d . . .
P4 P 0.97207(12) 0.60575(9) 0.35451(7) 0.0819(5) Uani 1 1 d . . .
N1 N 0.7452(2) 0.2111(2) 0.54972(13) 0.0410(9) Uani 1 1 d . . .
N2 N 0.7711(2) 0.2812(2) 0.47548(13) 0.0412(9) Uani 1 1 d . . .
N3 N 0.5132(3) -0.2529(2) 1.09828(15) 0.0507(10) Uani 1 1 d . . .
N4 N 0.5717(3) -0.3604(2) 1.04418(15) 0.0520(10) Uani 1 1 d . . .
N5 N 0.8825(3) 0.8552(3) -0.03115(17) 0.0673(13) Uani 1 1 d . . .
N6 N 0.8799(4) 0.7172(3) -0.0814(2) 0.0894(16) Uani 1 1 d . . .
F1 F 0.75641(19) 0.13737(14) 0.46168(10) 0.0599(7) Uani 1 1 d . . .
F2 F 0.88379(17) 0.22341(16) 0.50952(11) 0.0611(7) Uani 1 1 d . . .
F3 F 0.8194(3) 0.8080(3) -0.12313(15) 0.1488(19) Uani 1 1 d . . .
F4 F 0.9728(3) 0.8353(3) -0.10246(16) 0.1352(16) Uani 1 1 d . . .
F5 F 0.6016(2) -0.3245(2) 1.14037(12) 0.0953(11) Uani 1 1 d . . .
F6 F 0.4595(2) -0.39164(17) 1.10224(14) 0.0918(10) Uani 1 1 d . . .
B1 B 0.7917(4) 0.2113(3) 0.4985(2) 0.0421(12) Uani 1 1 d . . .
B2 B 0.5359(4) -0.3339(4) 1.0982(2) 0.0592(16) Uani 1 1 d . . .
B3 B 0.8893(6) 0.8050(5) -0.0862(3) 0.094(3) Uani 1 1 d . . .
C1 C 0.6846(3) 0.3260(2) 0.54473(17) 0.0428(11) Uani 1 1 d . . .
C2 C 0.6280(4) 0.3813(3) 0.5667(2) 0.0538(13) Uani 1 1 d . . .
C3 C 0.5413(4) 0.3694(4) 0.5417(3) 0.0850(19) Uani 1 1 d . . .
H3A H 0.5178 0.3255 0.5124 0.102 Uiso 1 1 calc R . .
C4 C 0.4896(5) 0.4212(5) 0.5597(4) 0.116(3) Uani 1 1 d . . .
H4A H 0.4313 0.4129 0.5426 0.139 Uiso 1 1 calc R . .
C5 C 0.5233(7) 0.4841(5) 0.6020(4) 0.121(3) Uani 1 1 d . . .
H5A H 0.4872 0.5186 0.6141 0.145 Uiso 1 1 calc R . .
C6 C 0.6077(6) 0.4990(4) 0.6277(3) 0.109(2) Uani 1 1 d . . .
H6A H 0.6298 0.5433 0.6569 0.131 Uiso 1 1 calc R . .
C7 C 0.6617(5) 0.4460(3) 0.6094(2) 0.0798(18) Uani 1 1 d . . .
H7A H 0.7203 0.4551 0.6264 0.096 Uiso 1 1 calc R . .
C8 C 0.8295(3) 0.0839(3) 0.7404(2) 0.0597(13) Uani 1 1 d . . .
H8A H 0.8189 0.0514 0.7036 0.072 Uiso 1 1 calc R . .
H8B H 0.8176 0.1358 0.7390 0.072 Uiso 1 1 calc R . .
C9 C 0.9287(3) 0.0998(3) 0.7599(2) 0.0684(15) Uani 1 1 d . . .
H9A H 0.9412 0.0492 0.7642 0.082 Uiso 1 1 calc R . .
H9B H 0.9423 0.1374 0.7951 0.082 Uiso 1 1 calc R . .
C10 C 0.9921(4) 0.1354(4) 0.7216(3) 0.103(2) Uani 1 1 d U . .
H10A H 0.9760 0.0989 0.6861 0.123 Uiso 1 1 calc R . .
H10B H 0.9807 0.1869 0.7185 0.123 Uiso 1 1 calc R . .
C11 C 1.0879(4) 0.1486(4) 0.7374(3) 0.120(3) Uani 1 1 d U . .
H11A H 1.1214 0.1702 0.7110 0.181 Uiso 1 1 calc R . .
H11B H 1.1006 0.0979 0.7399 0.181 Uiso 1 1 calc R . .
H11C H 1.1055 0.1865 0.7719 0.181 Uiso 1 1 calc R . .
C12 C 0.5821(4) 0.2657(3) 0.6454(2) 0.0652(14) Uani 1 1 d . . .
H12A H 0.5666 0.2335 0.6713 0.098 Uiso 1 1 calc R . .
H12B H 0.5284 0.2623 0.6223 0.098 Uiso 1 1 calc R . .
H12C H 0.6087 0.3214 0.6639 0.098 Uiso 1 1 calc R . .
C13 C 0.6521(4) 0.3591(4) 0.2554(3) 0.095(2) Uani 1 1 d D A .
H13A H 0.6745 0.3128 0.2398 0.114 Uiso 0.405(5) 1 calc PR A 1
H13B H 0.6596 0.3662 0.2943 0.114 Uiso 0.405(5) 1 calc PR A 1
H13C H 0.6132 0.3268 0.2228 0.114 Uiso 0.595(5) 1 d PR A 2
H13D H 0.6931 0.3278 0.2646 0.114 Uiso 0.595(5) 1 d PR A 2
C14 C 0.5529(7) 0.3409(12) 0.2358(9) 0.158(6) Uani 0.405(5) 1 d PDU A 1
H14A H 0.5413 0.3206 0.1969 0.189 Uiso 0.405(5) 1 calc PR A 1
H14B H 0.5304 0.3889 0.2458 0.189 Uiso 0.405(5) 1 calc PR A 1
C15 C 0.5100(17) 0.2762(12) 0.2643(9) 0.161(6) Uani 0.405(5) 1 d PDU A 1
H15A H 0.4512 0.2489 0.2436 0.193 Uiso 0.405(5) 1 calc PR A 1
H15B H 0.5460 0.2368 0.2593 0.193 Uiso 0.405(5) 1 calc PR A 1
C16 C 0.4939(19) 0.2897(16) 0.3224(9) 0.150(8) Uani 0.405(5) 1 d PDU A 1
H16A H 0.4544 0.2413 0.3283 0.225 Uiso 0.405(5) 1 calc PR A 1
H16B H 0.4664 0.3342 0.3311 0.225 Uiso 0.405(5) 1 calc PR A 1
H16C H 0.5507 0.3021 0.3449 0.225 Uiso 0.405(5) 1 calc PR A 1
C14B C 0.5942(5) 0.3685(4) 0.2996(3) 0.055(2) Uani 0.595(5) 1 d PDU A 2
H14C H 0.5429 0.3867 0.2873 0.066 Uiso 0.595(5) 1 calc PR A 2
H14D H 0.6290 0.4103 0.3301 0.066 Uiso 0.595(5) 1 calc PR A 2
C15B C 0.5595(7) 0.2914(6) 0.3180(4) 0.080(3) Uani 0.595(5) 1 d PDU A 2
H15C H 0.6109 0.2737 0.3310 0.096 Uiso 0.595(5) 1 calc PR A 2
H15D H 0.5257 0.2493 0.2874 0.096 Uiso 0.595(5) 1 calc PR A 2
C16B C 0.4987(8) 0.3006(7) 0.3625(5) 0.095(4) Uani 0.595(5) 1 d PDU A 2
H16D H 0.4727 0.2482 0.3692 0.143 Uiso 0.595(5) 1 calc PR A 2
H16E H 0.4511 0.3234 0.3515 0.143 Uiso 0.595(5) 1 calc PR A 2
H16F H 0.5340 0.3359 0.3949 0.143 Uiso 0.595(5) 1 calc PR A 2
C17 C 0.6941(4) 0.4710(3) 0.4779(2) 0.0689(15) Uani 1 1 d . . .
H17A H 0.7074 0.4989 0.4496 0.103 Uiso 1 1 calc R . .
H17B H 0.7222 0.5065 0.5120 0.103 Uiso 1 1 calc R . .
H17C H 0.6296 0.4550 0.4782 0.103 Uiso 1 1 calc R . .
C18 C 0.7898(3) 0.0935(3) 0.56977(17) 0.0525(12) Uani 1 1 d . . .
H18A H 0.8365 0.1028 0.5485 0.063 Uiso 1 1 calc R . .
C19 C 0.7774(4) 0.0264(3) 0.58773(18) 0.0611(14) Uani 1 1 d . . .
H19A H 0.7305 0.0166 0.6087 0.073 Uiso 1 1 calc R . .
C20 C 0.8305(5) -0.0341(3) 0.5777(2) 0.0698(16) Uani 1 1 d . . .
C21 C 0.9153(5) -0.0164(4) 0.5612(3) 0.100(2) Uani 1 1 d . . .
H21A H 0.9412 0.0356 0.5569 0.119 Uiso 1 1 calc R . .
C22 C 0.9626(6) -0.0767(6) 0.5511(3) 0.125(3) Uani 1 1 d . . .
H22A H 1.0190 -0.0654 0.5387 0.150 Uiso 1 1 calc R . .
C23 C 0.9263(8) -0.1512(7) 0.5593(4) 0.140(4) Uani 1 1 d . . .
H23A H 0.9590 -0.1903 0.5540 0.168 Uiso 1 1 calc R . .
C24 C 0.8427(9) -0.1696(5) 0.5751(4) 0.151(4) Uani 1 1 d . . .
H24A H 0.8173 -0.2218 0.5791 0.181 Uiso 1 1 calc R . .
C25 C 0.7947(5) -0.1104(4) 0.5854(3) 0.109(2) Uani 1 1 d . . .
H25A H 0.7382 -0.1227 0.5975 0.130 Uiso 1 1 calc R . .
C26 C 0.8430(3) 0.2524(3) 0.39402(19) 0.0533(12) Uani 1 1 d . . .
H26A H 0.8569 0.2087 0.4051 0.064 Uiso 1 1 calc R . .
C27 C 0.8644(4) 0.2628(3) 0.3461(2) 0.0612(14) Uani 1 1 d . . .
H27A H 0.8531 0.3084 0.3362 0.073 Uiso 1 1 calc R . .
C28 C 0.9033(3) 0.2115(3) 0.3074(2) 0.0600(13) Uani 1 1 d . . .
C29 C 0.9210(5) 0.2317(4) 0.2597(2) 0.098(2) Uani 1 1 d . . .
H29A H 0.9080 0.2786 0.2530 0.118 Uiso 1 1 calc R . .
C30 C 0.9573(5) 0.1850(6) 0.2213(3) 0.119(3) Uani 1 1 d . . .
H30A H 0.9685 0.2000 0.1890 0.142 Uiso 1 1 calc R . .
C31 C 0.9764(6) 0.1174(6) 0.2310(4) 0.133(4) Uani 1 1 d . . .
H31A H 1.0004 0.0850 0.2051 0.160 Uiso 1 1 calc R . .
C32 C 0.9612(6) 0.0965(5) 0.2778(4) 0.125(3) Uani 1 1 d . . .
H32A H 0.9759 0.0503 0.2845 0.150 Uiso 1 1 calc R . .
C33 C 0.9241(4) 0.1426(4) 0.3157(3) 0.091(2) Uani 1 1 d . . .
H33A H 0.9128 0.1267 0.3477 0.109 Uiso 1 1 calc R . .
C34 C 0.7422(5) 0.4165(5) 0.1695(2) 0.105(2) Uani 1 1 d . A .
H34A H 0.6847 0.3890 0.1473 0.126 Uiso 1 1 calc R . .
H34B H 0.7690 0.4639 0.1562 0.126 Uiso 1 1 calc R . .
C35 C 0.8026(6) 0.3613(6) 0.1629(3) 0.143(3) Uani 1 1 d D . .
H35A H 0.7736 0.3087 0.1693 0.172 Uiso 0.583(18) 1 calc PR A 1
H35B H 0.8593 0.3845 0.1867 0.172 Uiso 0.583(18) 1 calc PR A 1
H35C H 0.7782 0.3192 0.1814 0.172 Uiso 0.417(18) 1 calc PR A 2
H35D H 0.8602 0.3925 0.1837 0.172 Uiso 0.417(18) 1 calc PR A 2
C36 C 0.817(2) 0.3549(16) 0.1025(7) 0.194(10) Uani 0.583(18) 1 d PDU A 1
H36A H 0.7598 0.3432 0.0802 0.233 Uiso 0.583(18) 1 calc PR A 1
H36B H 0.8555 0.4058 0.0981 0.233 Uiso 0.583(18) 1 calc PR A 1
C37 C 0.8640(17) 0.2855(13) 0.0861(9) 0.222(9) Uani 0.583(18) 1 d PDU A 1
H37A H 0.8690 0.2764 0.0481 0.333 Uiso 0.583(18) 1 calc PR A 1
H37B H 0.8285 0.2367 0.0938 0.333 Uiso 0.583(18) 1 calc PR A 1
H37C H 0.9235 0.3002 0.1060 0.333 Uiso 0.583(18) 1 calc PR A 1
C36B C 0.826(3) 0.316(2) 0.1087(11) 0.193(11) Uani 0.417(18) 1 d PDU A 2
H36C H 0.8602 0.2776 0.1147 0.232 Uiso 0.417(18) 1 calc PR A 2
H36D H 0.7717 0.2874 0.0841 0.232 Uiso 0.417(18) 1 calc PR A 2
C37B C 0.885(2) 0.3836(19) 0.0855(13) 0.224(11) Uani 0.417(18) 1 d PDU A 2
H37D H 0.9002 0.3597 0.0511 0.336 Uiso 0.417(18) 1 calc PR A 2
H37E H 0.9391 0.4106 0.1099 0.336 Uiso 0.417(18) 1 calc PR A 2
H37F H 0.8509 0.4223 0.0810 0.336 Uiso 0.417(18) 1 calc PR A 2
C43 C 0.6472(19) 0.508(2) 0.2251(11) 0.120(5) Uani 0.405(5) 1 d PDU A 1
H43B H 0.6744 0.5424 0.2021 0.143 Uiso 0.405(5) 1 calc PR A 1
H43C H 0.5916 0.4713 0.2048 0.143 Uiso 0.405(5) 1 calc PR A 1
C44 C 0.6229(12) 0.5611(11) 0.2736(8) 0.109(4) Uani 0.405(5) 1 d PDU A 1
H44A H 0.5867 0.5250 0.2927 0.131 Uiso 0.405(5) 1 calc PR A 1
H44B H 0.6791 0.5887 0.2971 0.131 Uiso 0.405(5) 1 calc PR A 1
C45 C 0.5736(11) 0.6250(10) 0.2683(9) 0.126(5) Uani 0.405(5) 1 d PDU A 1
H45A H 0.6028 0.6592 0.2457 0.151 Uiso 0.405(5) 1 calc PR A 1
H45B H 0.5726 0.6591 0.3035 0.151 Uiso 0.405(5) 1 calc PR A 1
C46 C 0.4780(11) 0.5787(15) 0.2427(13) 0.140(6) Uani 0.405(5) 1 d PDU A 1
H46A H 0.4433 0.6166 0.2378 0.211 Uiso 0.405(5) 1 calc PR A 1
H46B H 0.4499 0.5457 0.2657 0.211 Uiso 0.405(5) 1 calc PR A 1
H46C H 0.4803 0.5446 0.2083 0.211 Uiso 0.405(5) 1 calc PR A 1
C43B C 0.6459(11) 0.5250(16) 0.2398(9) 0.126(4) Uani 0.595(5) 1 d PDU A 2
H43D H 0.6449 0.5508 0.2772 0.151 Uiso 0.595(5) 1 calc PR A 2
H43E H 0.6753 0.5674 0.2227 0.151 Uiso 0.595(5) 1 calc PR A 2
C44B C 0.5504(10) 0.4928(9) 0.2138(7) 0.160(4) Uani 0.595(5) 1 d PDU A 2
H44C H 0.5208 0.4432 0.2239 0.192 Uiso 0.595(5) 1 calc PR A 2
H44D H 0.5466 0.4828 0.1748 0.192 Uiso 0.595(5) 1 calc PR A 2
C45B C 0.5105(11) 0.5626(11) 0.2371(10) 0.162(5) Uani 0.595(5) 1 d PDU A 2
H45C H 0.5220 0.5771 0.2762 0.194 Uiso 0.595(5) 1 calc PR A 2
H45D H 0.5354 0.6102 0.2235 0.194 Uiso 0.595(5) 1 calc PR A 2
C46B C 0.4105(11) 0.5290(12) 0.2180(8) 0.213(7) Uani 0.595(5) 1 d PDU A 2
H46D H 0.3788 0.5690 0.2317 0.320 Uiso 0.595(5) 1 calc PR A 2
H46E H 0.3880 0.4809 0.2309 0.320 Uiso 0.595(5) 1 calc PR A 2
H46F H 0.4009 0.5158 0.1793 0.320 Uiso 0.595(5) 1 calc PR A 2
C47 C 1.0143(4) 0.5670(4) 0.4088(2) 0.0864(19) Uani 1 1 d . A .
H47A H 1.0632 0.6097 0.4315 0.104 Uiso 1 1 calc R . .
H47B H 0.9661 0.5541 0.4308 0.104 Uiso 1 1 calc R . .
C48 C 0.6284(5) -0.3460(4) 0.9052(2) 0.108(2) Uani 1 1 d . . .
H48A H 0.6528 -0.3874 0.8851 0.162 Uiso 1 1 calc R . .
H48B H 0.6709 -0.2939 0.9099 0.162 Uiso 1 1 calc R . .
H48C H 0.5724 -0.3458 0.8858 0.162 Uiso 1 1 calc R . .
C49 C 0.6285(4) -0.4289(3) 0.9767(2) 0.0707(15) Uani 1 1 d . . .
H49A H 0.6528 -0.4683 0.9569 0.085 Uiso 1 1 calc R . .
C50 C 1.0488(4) 0.4925(4) 0.3910(3) 0.091(2) Uani 1 1 d . . .
H50A H 1.1052 0.5080 0.3761 0.109 Uiso 1 1 calc R A .
H50B H 1.0051 0.4539 0.3625 0.109 Uiso 1 1 calc R . .
C51 C 0.6094(4) -0.4855(3) 1.0620(2) 0.0804(18) Uani 1 1 d . . .
H51A H 0.5874 -0.4688 1.0957 0.121 Uiso 1 1 calc R . .
H51B H 0.6714 -0.4871 1.0686 0.121 Uiso 1 1 calc R . .
H51C H 0.5732 -0.5386 1.0435 0.121 Uiso 1 1 calc R . .
C52 C 1.0647(5) 0.4514(4) 0.4362(3) 0.122(3) Uani 1 1 d . A .
H52A H 1.1053 0.4913 0.4655 0.147 Uiso 1 1 calc R . .
H52B H 1.0074 0.4337 0.4497 0.147 Uiso 1 1 calc R . .
C53 C 0.4686(4) -0.1397(3) 1.1231(2) 0.0695(15) Uani 1 1 d . . .
H53A H 0.4484 -0.0988 1.1444 0.083 Uiso 1 1 calc R . .
C54 C 1.1028(5) 0.3814(4) 0.4216(4) 0.149(4) Uani 1 1 d . . .
H54A H 1.1099 0.3590 0.4525 0.223 Uiso 1 1 calc R A .
H54B H 1.1609 0.3983 0.4095 0.223 Uiso 1 1 calc R . .
H54C H 1.0627 0.3408 0.3931 0.223 Uiso 1 1 calc R . .
C55 C 0.4775(4) -0.0796(3) 1.0407(3) 0.096(2) Uani 1 1 d . . .
H55A H 0.4571 -0.0372 1.0628 0.143 Uiso 1 1 calc R . .
H55B H 0.4341 -0.1051 1.0092 0.143 Uiso 1 1 calc R . .
H55C H 0.5351 -0.0568 1.0300 0.143 Uiso 1 1 calc R . .
C56 C 0.4714(4) -0.2303(4) 1.1912(2) 0.0853(18) Uani 1 1 d . . .
H56A H 0.4869 -0.2809 1.1903 0.128 Uiso 1 1 calc R . .
H56B H 0.4093 -0.2362 1.1975 0.128 Uiso 1 1 calc R . .
H56C H 0.5100 -0.1886 1.2198 0.128 Uiso 1 1 calc R . .
C57 C 1.0569(11) 0.6653(10) 0.3335(7) 0.106(4) Uani 0.547(8) 1 d PDU A 1
H57A H 1.0334 0.7026 0.3166 0.127 Uiso 0.547(8) 1 calc PR A 1
H57B H 1.1000 0.6974 0.3645 0.127 Uiso 0.547(8) 1 calc PR A 1
C58 C 1.1052(12) 0.6194(11) 0.2943(8) 0.112(4) Uani 0.547(8) 1 d PDU A 1
H58A H 1.0605 0.5769 0.2685 0.135 Uiso 0.547(8) 1 calc PR A 1
H58B H 1.1419 0.5934 0.3137 0.135 Uiso 0.547(8) 1 calc PR A 1
C59 C 1.1653(10) 0.6715(9) 0.2639(6) 0.122(4) Uani 0.547(8) 1 d PDU A 1
H59A H 1.1297 0.6976 0.2438 0.147 Uiso 0.547(8) 1 calc PR A 1
H59D H 1.2117 0.7134 0.2889 0.147 Uiso 0.547(8) 1 calc PR A 1
C60 C 1.2084(16) 0.6177(11) 0.2257(9) 0.165(7) Uani 0.547(8) 1 d PDU A 1
H60A H 1.2520 0.6505 0.2088 0.248 Uiso 0.547(8) 1 calc PR A 1
H60B H 1.1625 0.5803 0.1986 0.248 Uiso 0.547(8) 1 calc PR A 1
H60C H 1.2383 0.5878 0.2454 0.248 Uiso 0.547(8) 1 calc PR A 1
C57B C 1.0837(16) 0.6337(12) 0.3180(9) 0.099(5) Uani 0.453(8) 1 d PDU A 2
H57C H 1.0797 0.6780 0.3011 0.118 Uiso 0.453(8) 1 calc PR A 2
H57D H 1.1360 0.6536 0.3455 0.118 Uiso 0.453(8) 1 calc PR A 2
C58B C 1.1006(11) 0.5660(11) 0.2760(7) 0.112(5) Uani 0.453(8) 1 d PDU A 2
H58C H 1.0539 0.5511 0.2454 0.135 Uiso 0.453(8) 1 calc PR A 2
H58D H 1.0976 0.5187 0.2909 0.135 Uiso 0.453(8) 1 calc PR A 2
C59B C 1.1927(11) 0.5917(10) 0.2575(8) 0.122(5) Uani 0.453(8) 1 d PDU A 2
H59B H 1.2382 0.6052 0.2887 0.146 Uiso 0.453(8) 1 calc PR A 2
H59C H 1.2025 0.5449 0.2327 0.146 Uiso 0.453(8) 1 calc PR A 2
C60B C 1.2099(17) 0.6616(12) 0.2306(10) 0.125(6) Uani 0.453(8) 1 d PDU A 2
H60D H 1.2628 0.6622 0.2123 0.188 Uiso 0.453(8) 1 calc PR A 2
H60E H 1.2196 0.7117 0.2573 0.188 Uiso 0.453(8) 1 calc PR A 2
H60F H 1.1585 0.6558 0.2049 0.188 Uiso 0.453(8) 1 calc PR A 2
C61 C 0.9432(16) 0.704(2) 0.3926(9) 0.186(6) Uani 0.547(8) 1 d PDU A 1
H61A H 0.9904 0.7348 0.4219 0.223 Uiso 0.547(8) 1 calc PR A 1
H61B H 0.9355 0.7388 0.3682 0.223 Uiso 0.547(8) 1 calc PR A 1
C62 C 0.8560(15) 0.6729(12) 0.4136(9) 0.206(6) Uani 0.547(8) 1 d PDU A 1
H62B H 0.8423 0.6144 0.4093 0.247 Uiso 0.547(8) 1 calc PR A 1
H62C H 0.8580 0.6986 0.4513 0.247 Uiso 0.547(8) 1 calc PR A 1
C63 C 0.7884(14) 0.6960(13) 0.3789(7) 0.220(7) Uani 0.547(8) 1 d PDU A 1
H63B H 0.7677 0.6556 0.3451 0.264 Uiso 0.547(8) 1 calc PR A 1
H63C H 0.8133 0.7487 0.3714 0.264 Uiso 0.547(8) 1 calc PR A 1
C64 C 0.7131(14) 0.6983(14) 0.4137(10) 0.241(9) Uani 0.547(8) 1 d PDU A 1
H64A H 0.6646 0.7125 0.3951 0.362 Uiso 0.547(8) 1 calc PR A 1
H64B H 0.7357 0.7382 0.4470 0.362 Uiso 0.547(8) 1 calc PR A 1
H64C H 0.6909 0.6458 0.4212 0.362 Uiso 0.547(8) 1 calc PR A 1
C61B C 0.949(2) 0.702(3) 0.3760(12) 0.197(7) Uani 0.453(8) 1 d PDU A 2
H61C H 1.0050 0.7436 0.3883 0.237 Uiso 0.453(8) 1 calc PR A 2
H61D H 0.9166 0.7146 0.3463 0.237 Uiso 0.453(8) 1 calc PR A 2
C62B C 0.8920(17) 0.6967(17) 0.4211(11) 0.201(7) Uani 0.453(8) 1 d PDU A 2
H62D H 0.9294 0.7150 0.4558 0.241 Uiso 0.453(8) 1 calc PR A 2
H62E H 0.8557 0.6416 0.4176 0.241 Uiso 0.453(8) 1 calc PR A 2
C63B C 0.8335(17) 0.7525(12) 0.4144(10) 0.212(7) Uani 0.453(8) 1 d PDU A 2
H63D H 0.8096 0.7443 0.3769 0.254 Uiso 0.453(8) 1 calc PR A 2
H63E H 0.8665 0.8091 0.4282 0.254 Uiso 0.453(8) 1 calc PR A 2
C64B C 0.7588(18) 0.7273(14) 0.4479(10) 0.207(8) Uani 0.453(8) 1 d PDU A 2
H64D H 0.7145 0.7576 0.4450 0.311 Uiso 0.453(8) 1 calc PR A 2
H64E H 0.7841 0.7381 0.4850 0.311 Uiso 0.453(8) 1 calc PR A 2
H64F H 0.7305 0.6702 0.4350 0.311 Uiso 0.453(8) 1 calc PR A 2
C65 C 0.9675(4) 0.7061(4) 0.0888(2) 0.0816(19) Uani 1 1 d . . .
H65A H 1.0204 0.7175 0.0727 0.098 Uiso 1 1 calc R . .
C66 C 0.9674(4) 0.6757(4) 0.1350(2) 0.0800(18) Uani 1 1 d . A .
H66A H 1.0209 0.6675 0.1497 0.096 Uiso 1 1 calc R . .
C69 C 0.8860(3) 0.8286(4) 0.0169(2) 0.0638(15) Uani 1 1 d . . .
C70 C 0.8876(4) 0.8950(4) 0.0597(2) 0.0697(16) Uani 1 1 d . . .
C71 C 0.8841(4) 0.9596(4) 0.0368(3) 0.0827(18) Uani 1 1 d . . .
H71A H 0.8830 1.0114 0.0553 0.099 Uiso 1 1 calc R . .
C72 C 0.8824(3) 0.9337(4) -0.0186(3) 0.0748(18) Uani 1 1 d . . .
C73 C 0.8797(4) 0.9836(4) -0.0601(3) 0.105(2) Uani 1 1 d . . .
H73A H 0.8789 0.9504 -0.0954 0.158 Uiso 1 1 calc R . .
H73B H 0.9323 1.0290 -0.0523 0.158 Uiso 1 1 calc R . .
H73C H 0.8260 1.0032 -0.0590 0.158 Uiso 1 1 calc R . .
C74 C 0.8962(5) 0.9009(4) 0.1189(2) 0.104(2) Uani 1 1 d . . .
H74A H 0.8954 0.9547 0.1376 0.156 Uiso 1 1 calc R . .
H74B H 0.9522 0.8899 0.1303 0.156 Uiso 1 1 calc R . .
H74C H 0.8463 0.8619 0.1271 0.156 Uiso 1 1 calc R . .
C75 C 0.8722(5) 0.6075(4) -0.0440(3) 0.098(2) Uani 1 1 d . . .
C76 C 0.8662(6) 0.5843(5) -0.0987(3) 0.133(3) Uani 1 1 d . . .
H76A H 0.8616 0.5318 -0.1183 0.159 Uiso 1 1 calc R . .
C77 C 0.8681(6) 0.6514(5) -0.1206(3) 0.116(3) Uani 1 1 d . . .
C78 C 0.8657(7) 0.6541(5) -0.1799(3) 0.180(4) Uani 1 1 d . . .
H78A H 0.8707 0.7089 -0.1831 0.270 Uiso 1 1 calc R . .
H78B H 0.8096 0.6194 -0.1995 0.270 Uiso 1 1 calc R . .
H78C H 0.9155 0.6357 -0.1943 0.270 Uiso 1 1 calc R . .
C79 C 0.8673(5) 0.5494(4) -0.0070(3) 0.120(3) Uani 1 1 d . . .
H79A H 0.8614 0.4954 -0.0281 0.180 Uiso 1 1 calc R . .
H79B H 0.8157 0.5500 0.0123 0.180 Uiso 1 1 calc R . .
H79C H 0.9216 0.5661 0.0182 0.180 Uiso 1 1 calc R . .
C80 C 0.3648(4) -0.0784(4) 0.7345(2) 0.0784(17) Uani 1 1 d . . .
H80A H 0.3082 -0.0994 0.7105 0.094 Uiso 1 1 calc R . .
H80B H 0.3829 -0.1246 0.7431 0.094 Uiso 1 1 calc R . .
C81 C 0.3478(5) -0.0256(5) 0.7864(3) 0.113(2) Uani 1 1 d . . .
H81A H 0.3161 0.0130 0.7775 0.136 Uiso 1 1 calc R . .
H81B H 0.4055 0.0049 0.8074 0.136 Uiso 1 1 calc R . .
C82 C 0.2912(6) -0.0766(7) 0.8208(4) 0.183(5) Uani 1 1 d . . .
H82A H 0.2316 -0.1030 0.8007 0.219 Uiso 1 1 calc R . .
H82B H 0.3199 -0.1190 0.8260 0.219 Uiso 1 1 calc R . .
C83 C 0.2800(7) -0.0331(9) 0.8714(5) 0.257(7) Uani 1 1 d . . .
H83A H 0.2451 -0.0698 0.8901 0.386 Uiso 1 1 calc R . .
H83B H 0.2488 0.0073 0.8668 0.386 Uiso 1 1 calc R . .
H83C H 0.3383 -0.0071 0.8920 0.386 Uiso 1 1 calc R . .
C84 C 0.4387(4) -0.1028(3) 0.6357(2) 0.0711(16) Uani 1 1 d . . .
H84A H 0.4567 -0.1494 0.6437 0.085 Uiso 1 1 calc R . .
H84B H 0.3751 -0.1212 0.6210 0.085 Uiso 1 1 calc R . .
C85 C 0.4921(5) -0.0759(4) 0.5924(3) 0.103(2) Uani 1 1 d . . .
H85A H 0.4707 -0.0321 0.5824 0.124 Uiso 1 1 calc R . .
H85B H 0.5551 -0.0535 0.6079 0.124 Uiso 1 1 calc R . .
C86 C 0.4892(5) -0.1371(5) 0.5430(3) 0.128(3) Uani 1 1 d . . .
H86A H 0.4262 -0.1603 0.5277 0.153 Uiso 1 1 calc R . .
H86B H 0.5117 -0.1805 0.5528 0.153 Uiso 1 1 calc R . .
C87 C 0.5408(6) -0.1094(6) 0.5002(3) 0.170(4) Uani 1 1 d . . .
H87A H 0.5335 -0.1545 0.4698 0.255 Uiso 1 1 calc R . .
H87B H 0.6039 -0.0885 0.5141 0.255 Uiso 1 1 calc R . .
H87C H 0.5183 -0.0675 0.4892 0.255 Uiso 1 1 calc R . .
C88 C 0.4079(4) 0.0527(3) 0.6799(2) 0.0772(17) Uani 1 1 d . A .
H88A H 0.4115 0.0948 0.7122 0.093 Uiso 1 1 calc R . .
H88B H 0.4479 0.0764 0.6564 0.093 Uiso 1 1 calc R . .
C89 C 0.3102(4) 0.0274(4) 0.6512(3) 0.117(3) Uani 1 1 d DU . .
H89A H 0.2992 -0.0270 0.6285 0.141 Uiso 0.547(8) 1 calc PR A 1
H89B H 0.2688 0.0249 0.6782 0.141 Uiso 0.547(8) 1 calc PR A 1
H89C H 0.3056 -0.0124 0.6175 0.141 Uiso 0.453(8) 1 calc PR A 2
H89D H 0.2687 0.0029 0.6738 0.141 Uiso 0.453(8) 1 calc PR A 2
C90 C 0.2882(15) 0.0825(8) 0.6170(7) 0.132(6) Uani 0.547(8) 1 d PDU A 1
H90A H 0.3337 0.0895 0.5925 0.158 Uiso 0.547(8) 1 calc PR A 1
H90B H 0.2933 0.1354 0.6404 0.158 Uiso 0.547(8) 1 calc PR A 1
C91 C 0.1958(15) 0.0541(15) 0.5842(8) 0.166(7) Uani 0.547(8) 1 d PDU A 1
H91A H 0.1840 0.0972 0.5689 0.249 Uiso 0.547(8) 1 calc PR A 1
H91B H 0.1505 0.0393 0.6070 0.249 Uiso 0.547(8) 1 calc PR A 1
H91C H 0.1941 0.0078 0.5557 0.249 Uiso 0.547(8) 1 calc PR A 1
C90B C 0.286(2) 0.1017(11) 0.6402(11) 0.144(7) Uani 0.453(8) 1 d PDU A 2
H90C H 0.3262 0.1265 0.6172 0.172 Uiso 0.453(8) 1 calc PR A 2
H90D H 0.2888 0.1416 0.6736 0.172 Uiso 0.453(8) 1 calc PR A 2
C91B C 0.190(2) 0.070(2) 0.6120(13) 0.220(11) Uani 0.453(8) 1 d PDU A 2
H91D H 0.1741 0.1113 0.5961 0.329 Uiso 0.453(8) 1 calc PR A 2
H91E H 0.1492 0.0575 0.6377 0.329 Uiso 0.453(8) 1 calc PR A 2
H91F H 0.1855 0.0223 0.5843 0.329 Uiso 0.453(8) 1 calc PR A 2
C92 C 0.7743(3) -0.0597(3) 0.7824(2) 0.0633(14) Uani 1 1 d . B .
H92A H 0.8373 -0.0466 0.7977 0.076 Uiso 1 1 calc R . .
H92B H 0.7378 -0.0835 0.8073 0.076 Uiso 1 1 calc R . .
C93 C 0.7608(5) -0.1225(3) 0.7301(2) 0.0885(19) Uani 1 1 d D . .
H93A H 0.8107 -0.1058 0.7100 0.106 Uiso 0.329(12) 1 calc PR B 1
H93B H 0.7057 -0.1218 0.7092 0.106 Uiso 0.329(12) 1 calc PR B 1
H93C H 0.8086 -0.1055 0.7087 0.106 Uiso 0.671(12) 1 d PR B 2
H93D H 0.7032 -0.1266 0.7098 0.106 Uiso 0.671(12) 1 d PR B 2
C94 C 0.755(3) -0.2096(12) 0.7333(17) 0.119(9) Uani 0.329(12) 1 d PDU B 1
H94A H 0.7479 -0.2421 0.6967 0.143 Uiso 0.329(12) 1 calc PR B 1
H94B H 0.8121 -0.2109 0.7512 0.143 Uiso 0.329(12) 1 calc PR B 1
C95 C 0.6805(17) -0.2516(13) 0.7615(10) 0.127(9) Uani 0.329(12) 1 d PDU B 1
H95A H 0.7055 -0.2524 0.7969 0.191 Uiso 0.329(12) 1 calc PR B 1
H95B H 0.6548 -0.3063 0.7411 0.191 Uiso 0.329(12) 1 calc PR B 1
H95C H 0.6342 -0.2227 0.7646 0.191 Uiso 0.329(12) 1 calc PR B 1
C94B C 0.7759(13) -0.2013(6) 0.7414(6) 0.103(5) Uani 0.671(12) 1 d PDU B 2
H94C H 0.8327 -0.1892 0.7647 0.124 Uiso 0.671(12) 1 calc PR B 2
H94D H 0.7275 -0.2248 0.7604 0.124 Uiso 0.671(12) 1 calc PR B 2
C95B C 0.7787(9) -0.2623(7) 0.6909(5) 0.140(5) Uani 0.671(12) 1 d PDU B 2
H95D H 0.7889 -0.3105 0.7001 0.210 Uiso 0.671(12) 1 calc PR B 2
H95E H 0.8269 -0.2395 0.6721 0.210 Uiso 0.671(12) 1 calc PR B 2
H95F H 0.7219 -0.2759 0.6681 0.210 Uiso 0.671(12) 1 calc PR B 2
C96 C 0.7714(4) 0.0920(3) 0.84681(19) 0.0633(14) Uani 1 1 d . . .
H96A H 0.7287 0.0653 0.8679 0.076 Uiso 1 1 calc R . .
H96B H 0.8315 0.0905 0.8606 0.076 Uiso 1 1 calc R . .
C97 C 0.7684(4) 0.1798(3) 0.8558(2) 0.0692(15) Uani 1 1 d . . .
H97A H 0.7131 0.1828 0.8362 0.083 Uiso 1 1 calc R . .
H97B H 0.8193 0.2098 0.8415 0.083 Uiso 1 1 calc R . .
C98 C 0.7717(4) 0.2197(4) 0.9156(2) 0.094(2) Uani 1 1 d . . .
H98A H 0.7205 0.1897 0.9298 0.112 Uiso 1 1 calc R . .
H98B H 0.8267 0.2161 0.9353 0.112 Uiso 1 1 calc R . .
C99 C 0.7694(6) 0.3077(4) 0.9254(3) 0.142(3) Uani 1 1 d . . .
H99A H 0.7719 0.3296 0.9634 0.213 Uiso 1 1 calc R . .
H99B H 0.7143 0.3115 0.9069 0.213 Uiso 1 1 calc R . .
H99C H 0.8205 0.3379 0.9120 0.213 Uiso 1 1 calc R . .
C100 C 0.6908(3) 0.2623(2) 0.56930(16) 0.0413(10) Uani 1 1 d . . .
C101 C 0.6488(3) 0.2345(3) 0.61212(17) 0.0445(11) Uani 1 1 d . . .
C102 C 0.6798(3) 0.1669(3) 0.61838(16) 0.0420(10) Uani 1 1 d . . .
C103 C 0.7391(3) 0.1538(2) 0.57950(17) 0.0429(11) Uani 1 1 d . . .
C104 C 0.7264(3) 0.3372(2) 0.49983(16) 0.0413(11) Uani 1 1 d . . .
C105 C 0.7304(3) 0.3963(3) 0.46833(18) 0.0484(12) Uani 1 1 d . . .
C106 C 0.7765(3) 0.3751(3) 0.42559(18) 0.0478(11) Uani 1 1 d . . .
C107 C 0.8006(3) 0.3021(3) 0.43002(17) 0.0440(11) Uani 1 1 d . . .
C108 C 0.6544(3) 0.1202(3) 0.65735(17) 0.0459(11) Uani 1 1 d . . .
C109 C 0.6327(3) 0.0803(2) 0.68963(16) 0.0410(10) Uani 1 1 d . . .
C110 C 0.5665(3) -0.0562(3) 0.79568(18) 0.0482(11) Uani 1 1 d . . .
C111 C 0.5563(3) -0.0910(3) 0.8318(2) 0.0582(13) Uani 1 1 d . . .
C112 C 0.5510(3) -0.1306(3) 0.87578(19) 0.0557(13) Uani 1 1 d . . .
C113 C 0.5472(3) -0.2480(3) 1.00813(19) 0.0510(12) Uani 1 1 d . . .
C114 C 0.5163(3) -0.2150(3) 1.05520(19) 0.0488(12) Uani 1 1 d . . .
C115 C 0.5759(3) -0.3195(3) 1.00220(19) 0.0526(12) Uani 1 1 d . . .
C116 C 0.6115(4) -0.3630(3) 0.9597(2) 0.0663(14) Uani 1 1 d . . .
C117 C 0.6035(3) -0.4268(3) 1.0282(2) 0.0598(14) Uani 1 1 d . . .
C118 C 0.4873(4) -0.1420(3) 1.0722(2) 0.0623(14) Uani 1 1 d . . .
C119 C 0.4840(3) -0.2076(3) 1.1390(2) 0.0594(13) Uani 1 1 d . . .
C120 C 0.7976(3) 0.4191(3) 0.38479(19) 0.0522(12) Uani 1 1 d . A .
C121 C 0.8168(3) 0.4576(3) 0.35134(18) 0.0518(12) Uani 1 1 d . . .
C122 C 0.8793(4) 0.5864(3) 0.2410(2) 0.0665(15) Uani 1 1 d . . .
C123 C 0.8885(4) 0.6217(3) 0.2052(2) 0.0690(15) Uani 1 1 d . A .
C124 C 0.8906(4) 0.6574(3) 0.1595(2) 0.0620(14) Uani 1 1 d . . .
C125 C 0.8892(4) 0.7193(3) 0.0670(2) 0.0610(14) Uani 1 1 d . A .
C126 C 0.8861(3) 0.7475(3) 0.0156(2) 0.0616(14) Uani 1 1 d . . .
C127 C 0.8816(4) 0.6921(4) -0.0321(2) 0.0777(17) Uani 1 1 d . . .
C128 C 0.8132(4) 0.6742(3) 0.1378(2) 0.0647(15) Uani 1 1 d . A .
H62A H 0.7608 0.6650 0.1546 0.078 Uiso 1 1 calc R . .
C129 C 0.8125(3) 0.7042(3) 0.0919(2) 0.0628(14) Uani 1 1 d . . .
H63A H 0.7597 0.7142 0.0777 0.075 Uiso 1 1 calc R A .
C01 C 0.4747(4) -0.1859(3) 0.8828(2) 0.0720(16) Uani 1 1 d . . .
H39A H 0.4229 -0.1988 0.8581 0.086 Uiso 1 1 calc R . .
C02 C 0.4731(4) -0.2230(3) 0.9257(2) 0.0693(16) Uani 1 1 d . . .
H40A H 0.4202 -0.2598 0.9295 0.083 Uiso 1 1 calc R . .
C03 C 0.5483(3) -0.2064(3) 0.96282(19) 0.0538(12) Uani 1 1 d . . .
C04 C 0.6249(3) -0.1513(3) 0.9560(2) 0.0778(18) Uani 1 1 d . . .
H42A H 0.6771 -0.1392 0.9804 0.093 Uiso 1 1 calc R . .
C05 C 0.6256(3) -0.1139(3) 0.9139(2) 0.0770(18) Uani 1 1 d . . .
H43A H 0.6781 -0.0760 0.9109 0.092 Uiso 1 1 calc R . .

loop_
_atom_site_aniso_label
_atom_site_aniso_U_11
_atom_site_aniso_U_22
_atom_site_aniso_U_33
_atom_site_aniso_U_23
_atom_site_aniso_U_13
_atom_site_aniso_U_12
Pt1 0.05247(12) 0.05226(11) 0.03423(10) 0.02120(8) 0.01053(8) 0.01515(9)
Pt2 0.07480(15) 0.05496(12) 0.04144(12) 0.02871(9) 0.00371(10) 0.01154(11)
P1 0.0547(8) 0.0639(8) 0.0522(8) 0.0174(7) 0.0069(7) 0.0124(7)
P2 0.0553(8) 0.0638(8) 0.0375(7) 0.0249(6) 0.0067(6) 0.0169(7)
P3 0.0809(11) 0.0776(10) 0.0527(9) 0.0260(8) -0.0002(8) 0.0036(8)
P4 0.0931(12) 0.0712(10) 0.0768(11) 0.0364(9) -0.0231(10) 0.0051(9)
N1 0.053(2) 0.046(2) 0.033(2) 0.0183(17) 0.0097(17) 0.0214(18)
N2 0.054(2) 0.047(2) 0.034(2) 0.0211(17) 0.0135(17) 0.0206(18)
N3 0.061(3) 0.054(2) 0.041(2) 0.0183(19) 0.0100(19) 0.014(2)
N4 0.058(3) 0.053(2) 0.046(2) 0.0172(19) 0.005(2) 0.011(2)
N5 0.059(3) 0.094(3) 0.052(3) 0.045(3) -0.002(2) 0.004(3)
N6 0.108(4) 0.106(4) 0.046(3) 0.030(3) 0.005(3) 0.002(3)
F1 0.099(2) 0.0457(15) 0.0391(15) 0.0127(13) 0.0107(14) 0.0230(15)
F2 0.0551(18) 0.0829(19) 0.0612(18) 0.0365(15) 0.0136(14) 0.0294(15)
F3 0.208(5) 0.152(4) 0.074(3) 0.057(3) -0.045(3) 0.013(3)
F4 0.165(4) 0.134(3) 0.102(3) 0.041(3) 0.078(3) -0.001(3)
F5 0.124(3) 0.133(3) 0.052(2) 0.0315(19) 0.0009(19) 0.072(2)
F6 0.112(3) 0.0615(19) 0.109(3) 0.0347(18) 0.055(2) 0.0122(19)
B1 0.054(4) 0.047(3) 0.034(3) 0.020(3) 0.009(2) 0.021(3)
B2 0.069(4) 0.069(4) 0.049(4) 0.030(3) 0.010(3) 0.021(3)
B3 0.102(6) 0.104(6) 0.075(6) 0.054(5) 0.000(5) -0.005(5)
C1 0.053(3) 0.042(2) 0.040(3) 0.016(2) 0.009(2) 0.017(2)
C2 0.076(4) 0.054(3) 0.047(3) 0.027(3) 0.023(3) 0.030(3)
C3 0.085(5) 0.096(5) 0.092(5) 0.027(4) 0.016(4) 0.054(4)
C4 0.113(6) 0.136(7) 0.133(7) 0.042(6) 0.027(5) 0.085(6)
C5 0.153(8) 0.122(7) 0.129(8) 0.037(6) 0.065(7) 0.095(7)
C6 0.170(8) 0.084(5) 0.091(6) 0.016(4) 0.046(6) 0.062(6)
C7 0.117(5) 0.072(4) 0.065(4) 0.016(3) 0.029(4) 0.047(4)
C8 0.058(3) 0.079(4) 0.051(3) 0.032(3) 0.008(3) 0.018(3)
C9 0.061(4) 0.078(4) 0.068(4) 0.027(3) 0.005(3) 0.015(3)
C10 0.070(3) 0.130(6) 0.120(6) 0.061(5) 0.031(4) 0.015(4)
C11 0.068(3) 0.143(6) 0.144(7) 0.034(5) 0.028(4) 0.011(5)
C12 0.090(4) 0.070(3) 0.056(3) 0.030(3) 0.035(3) 0.039(3)
C13 0.088(5) 0.076(4) 0.103(5) 0.025(4) -0.015(4) -0.010(4)
C14 0.165(11) 0.124(10) 0.169(11) 0.035(9) 0.039(10) 0.001(9)
C15 0.158(10) 0.134(10) 0.169(11) 0.020(10) 0.053(10) -0.001(9)
C16 0.188(16) 0.117(12) 0.142(15) 0.045(14) 0.007(16) 0.026(13)
C14B 0.051(5) 0.053(5) 0.074(6) 0.029(4) 0.018(4) 0.023(4)
C15B 0.074(6) 0.078(6) 0.099(7) 0.038(5) 0.031(6) 0.021(6)
C16B 0.114(8) 0.078(7) 0.116(9) 0.051(7) 0.053(8) 0.032(6)
C17 0.105(4) 0.057(3) 0.065(4) 0.033(3) 0.021(3) 0.039(3)
C18 0.072(3) 0.058(3) 0.037(3) 0.022(2) 0.006(2) 0.026(3)
C19 0.090(4) 0.064(3) 0.041(3) 0.024(2) 0.011(3) 0.033(3)
C20 0.111(5) 0.073(4) 0.045(3) 0.021(3) 0.011(3) 0.056(4)
C21 0.127(6) 0.113(5) 0.088(5) 0.039(4) 0.016(5) 0.072(5)
C22 0.146(8) 0.164(8) 0.109(6) 0.049(6) 0.032(5) 0.106(7)
C23 0.202(11) 0.156(9) 0.110(7) 0.041(6) 0.015(7) 0.133(9)
C24 0.239(12) 0.097(6) 0.158(9) 0.050(6) 0.033(9) 0.103(8)
C25 0.177(8) 0.073(4) 0.103(5) 0.035(4) 0.040(5) 0.065(5)
C26 0.068(3) 0.054(3) 0.047(3) 0.025(2) 0.015(3) 0.019(3)
C27 0.081(4) 0.057(3) 0.053(3) 0.022(3) 0.016(3) 0.020(3)
C28 0.065(3) 0.070(3) 0.050(3) 0.015(3) 0.020(3) 0.021(3)
C29 0.122(6) 0.122(5) 0.062(4) 0.029(4) 0.048(4) 0.037(5)
C30 0.123(7) 0.149(8) 0.078(5) 0.013(5) 0.060(5) 0.022(6)
C31 0.097(6) 0.143(8) 0.121(8) -0.041(7) 0.043(6) 0.011(6)
C32 0.136(7) 0.108(6) 0.142(8) 0.009(6) 0.051(6) 0.059(5)
C33 0.113(5) 0.089(5) 0.087(5) 0.025(4) 0.043(4) 0.045(4)
C34 0.113(6) 0.121(6) 0.056(4) 0.019(4) 0.006(4) -0.012(5)
C35 0.164(9) 0.153(8) 0.102(7) 0.005(6) 0.052(6) 0.032(7)
C36 0.235(17) 0.22(2) 0.161(13) 0.045(14) 0.121(12) 0.10(2)
C37 0.258(19) 0.28(2) 0.165(16) 0.033(16) 0.109(13) 0.135(18)
C36B 0.241(19) 0.22(3) 0.167(15) 0.041(16) 0.107(14) 0.13(2)
C37B 0.24(2) 0.29(2) 0.165(19) 0.05(2) 0.106(16) 0.09(2)
C43 0.097(8) 0.146(11) 0.155(11) 0.098(9) 0.012(8) 0.054(8)
C44 0.085(8) 0.138(10) 0.150(11) 0.075(8) 0.026(8) 0.078(7)
C45 0.111(8) 0.146(10) 0.161(11) 0.086(9) 0.021(8) 0.064(8)
C46 0.091(11) 0.200(14) 0.181(14) 0.081(12) 0.035(11) 0.099(10)
C43B 0.086(7) 0.151(11) 0.177(11) 0.106(9) 0.008(8) 0.046(7)
C44B 0.157(8) 0.166(10) 0.189(10) 0.085(8) 0.026(8) 0.064(8)
C45B 0.155(9) 0.183(11) 0.193(10) 0.084(9) 0.038(9) 0.088(8)
C46B 0.192(13) 0.227(14) 0.216(14) 0.040(12) 0.064(12) 0.045(12)
C47 0.093(5) 0.094(4) 0.077(4) 0.043(4) -0.017(4) 0.021(4)
C48 0.158(7) 0.130(6) 0.064(4) 0.034(4) 0.047(4) 0.069(5)
C49 0.068(4) 0.073(4) 0.070(4) 0.006(3) 0.009(3) 0.026(3)
C50 0.073(4) 0.104(5) 0.105(5) 0.052(4) -0.003(4) 0.021(4)
C51 0.088(4) 0.066(4) 0.097(5) 0.032(3) 0.005(4) 0.028(3)
C52 0.142(7) 0.087(5) 0.134(7) 0.051(5) -0.047(5) 0.019(5)
C53 0.089(4) 0.060(3) 0.065(4) 0.016(3) 0.019(3) 0.025(3)
C54 0.148(7) 0.083(5) 0.206(10) 0.035(6) -0.056(7) 0.034(5)
C55 0.133(6) 0.076(4) 0.106(5) 0.046(4) 0.029(4) 0.055(4)
C56 0.112(5) 0.108(5) 0.050(4) 0.023(3) 0.024(3) 0.045(4)
C57 0.097(8) 0.113(9) 0.109(9) 0.060(7) 0.006(7) 0.001(7)
C58 0.112(8) 0.121(9) 0.114(10) 0.060(8) 0.013(7) 0.024(7)
C59 0.123(8) 0.131(8) 0.112(9) 0.056(7) 0.016(7) 0.004(7)
C60 0.185(13) 0.137(13) 0.164(13) 0.062(12) 0.064(11) -0.010(13)
C57B 0.095(9) 0.112(9) 0.103(10) 0.064(8) 0.020(8) 0.018(8)
C58B 0.110(8) 0.118(9) 0.115(9) 0.054(8) 0.024(7) 0.014(8)
C59B 0.122(9) 0.133(9) 0.114(9) 0.059(8) 0.034(7) 0.008(8)
C60B 0.124(11) 0.116(12) 0.156(13) 0.063(11) 0.050(10) 0.032(11)
C61 0.321(16) 0.094(7) 0.115(12) 0.032(9) -0.074(10) 0.022(9)
C62 0.336(16) 0.113(9) 0.129(12) -0.006(9) -0.036(10) 0.033(10)
C63 0.342(16) 0.133(9) 0.133(12) -0.014(9) -0.033(10) 0.018(11)
C64 0.325(19) 0.167(13) 0.182(16) 0.006(13) -0.002(15) 0.006(14)
C61B 0.328(16) 0.102(8) 0.126(13) 0.019(10) -0.057(11) 0.015(10)
C62B 0.328(16) 0.111(9) 0.124(12) 0.008(10) -0.045(11) 0.019(11)
C63B 0.337(16) 0.119(9) 0.141(12) 0.029(9) -0.051(11) 0.011(10)
C64B 0.32(2) 0.129(13) 0.129(15) -0.007(11) -0.043(14) 0.034(14)
C65 0.059(4) 0.121(5) 0.075(4) 0.068(4) 0.007(3) 0.004(3)
C66 0.062(4) 0.108(5) 0.080(4) 0.057(4) -0.001(3) 0.013(3)
C69 0.063(4) 0.081(4) 0.048(3) 0.039(3) 0.000(3) 0.000(3)
C70 0.062(4) 0.086(4) 0.064(4) 0.041(3) -0.003(3) 0.007(3)
C71 0.075(4) 0.085(4) 0.087(5) 0.043(4) -0.006(4) 0.003(3)
C72 0.050(3) 0.094(4) 0.083(5) 0.057(4) -0.007(3) -0.002(3)
C73 0.074(4) 0.127(5) 0.125(6) 0.090(5) -0.013(4) 0.000(4)
C74 0.152(7) 0.096(5) 0.055(4) 0.025(4) 0.000(4) 0.015(4)
C75 0.130(6) 0.093(5) 0.069(5) 0.027(4) 0.016(4) 0.017(4)
C76 0.211(10) 0.093(6) 0.089(6) 0.014(5) 0.028(6) 0.031(6)
C77 0.153(7) 0.115(6) 0.066(5) 0.019(5) 0.019(5) 0.006(5)
C78 0.298(13) 0.166(8) 0.049(5) 0.023(5) 0.022(6) 0.006(8)
C79 0.170(8) 0.087(5) 0.106(6) 0.037(4) 0.017(5) 0.029(5)
C80 0.058(4) 0.100(4) 0.077(4) 0.030(4) 0.010(3) 0.010(3)
C81 0.080(5) 0.171(7) 0.086(5) 0.025(5) 0.032(4) 0.026(5)
C82 0.099(7) 0.319(15) 0.124(9) 0.050(9) 0.053(6) 0.030(8)
C83 0.171(11) 0.46(2) 0.131(10) 0.053(12) 0.089(8) 0.058(12)
C84 0.076(4) 0.069(4) 0.060(4) 0.005(3) -0.002(3) 0.014(3)
C85 0.111(6) 0.105(5) 0.067(5) -0.005(4) 0.019(4) -0.005(4)
C86 0.122(7) 0.139(7) 0.086(6) -0.027(5) 0.008(5) 0.011(5)
C87 0.147(8) 0.239(11) 0.077(6) -0.009(6) 0.031(6) -0.005(7)
C88 0.082(4) 0.073(4) 0.076(4) 0.013(3) -0.004(3) 0.029(3)
C89 0.097(5) 0.118(5) 0.130(6) 0.013(5) -0.048(5) 0.046(4)
C90 0.112(8) 0.125(9) 0.145(12) 0.000(9) -0.074(10) 0.058(8)
C91 0.182(13) 0.169(13) 0.127(14) -0.033(11) -0.080(12) 0.095(10)
C90B 0.120(10) 0.147(11) 0.152(13) -0.001(11) -0.059(12) 0.065(10)
C91B 0.218(17) 0.193(17) 0.20(2) -0.023(18) -0.042(19) 0.043(16)
C92 0.062(3) 0.078(4) 0.066(4) 0.037(3) 0.015(3) 0.028(3)
C93 0.122(6) 0.083(4) 0.077(4) 0.023(4) 0.018(4) 0.053(4)
C94 0.129(16) 0.107(14) 0.119(15) 0.017(13) -0.020(13) 0.044(12)
C95 0.150(17) 0.094(14) 0.132(17) 0.020(12) -0.028(14) 0.042(13)
C94B 0.127(10) 0.088(7) 0.106(9) 0.022(7) 0.013(9) 0.051(7)
C95B 0.163(11) 0.101(8) 0.142(11) -0.005(8) 0.006(9) 0.039(8)
C96 0.067(4) 0.078(4) 0.045(3) 0.025(3) 0.005(3) 0.012(3)
C97 0.068(4) 0.078(4) 0.056(4) 0.019(3) 0.010(3) 0.005(3)
C98 0.089(5) 0.100(5) 0.068(4) -0.003(4) 0.010(4) -0.002(4)
C99 0.169(8) 0.111(6) 0.116(7) -0.031(5) 0.012(6) 0.028(6)
C100 0.053(3) 0.044(2) 0.033(2) 0.014(2) 0.007(2) 0.017(2)
C101 0.052(3) 0.052(3) 0.036(3) 0.016(2) 0.011(2) 0.019(2)
C102 0.050(3) 0.050(3) 0.030(2) 0.018(2) 0.005(2) 0.013(2)
C103 0.055(3) 0.044(2) 0.033(2) 0.018(2) 0.001(2) 0.014(2)
C104 0.058(3) 0.041(2) 0.035(2) 0.018(2) 0.011(2) 0.021(2)
C105 0.062(3) 0.045(3) 0.049(3) 0.028(2) 0.009(2) 0.018(2)
C106 0.061(3) 0.051(3) 0.038(3) 0.024(2) 0.007(2) 0.014(2)
C107 0.051(3) 0.048(3) 0.041(3) 0.023(2) 0.012(2) 0.015(2)
C108 0.057(3) 0.050(3) 0.035(3) 0.017(2) 0.007(2) 0.016(2)
C109 0.045(3) 0.049(3) 0.031(2) 0.012(2) 0.004(2) 0.013(2)
C110 0.059(3) 0.052(3) 0.041(3) 0.018(2) 0.020(2) 0.019(2)
C111 0.064(3) 0.069(3) 0.052(3) 0.033(3) 0.018(3) 0.016(3)
C112 0.058(3) 0.067(3) 0.051(3) 0.033(3) 0.013(3) 0.015(3)
C113 0.049(3) 0.053(3) 0.048(3) 0.022(2) 0.001(2) -0.001(2)
C114 0.052(3) 0.051(3) 0.046(3) 0.023(2) 0.004(2) 0.009(2)
C115 0.059(3) 0.055(3) 0.045(3) 0.018(2) 0.007(2) 0.012(3)
C116 0.075(4) 0.072(4) 0.052(3) 0.019(3) 0.018(3) 0.015(3)
C117 0.062(3) 0.052(3) 0.066(4) 0.021(3) 0.004(3) 0.012(3)
C118 0.070(4) 0.054(3) 0.071(4) 0.027(3) 0.016(3) 0.018(3)
C119 0.063(3) 0.068(3) 0.048(3) 0.018(3) 0.016(3) 0.012(3)
C120 0.063(3) 0.053(3) 0.050(3) 0.027(2) 0.009(2) 0.019(2)
C121 0.073(3) 0.046(3) 0.041(3) 0.019(2) 0.005(2) 0.019(2)
C122 0.084(4) 0.064(3) 0.048(3) 0.029(3) 0.000(3) 0.002(3)
C123 0.078(4) 0.077(4) 0.056(3) 0.042(3) 0.005(3) 0.005(3)
C124 0.068(4) 0.070(3) 0.048(3) 0.036(3) 0.002(3) 0.002(3)
C125 0.060(3) 0.077(4) 0.047(3) 0.034(3) 0.002(3) 0.004(3)
C126 0.055(3) 0.084(4) 0.043(3) 0.029(3) 0.001(2) 0.000(3)
C127 0.090(4) 0.090(4) 0.050(4) 0.033(3) 0.005(3) 0.003(4)
C128 0.062(3) 0.077(4) 0.053(3) 0.039(3) 0.006(3) -0.005(3)
C129 0.055(3) 0.080(4) 0.056(3) 0.037(3) -0.003(3) 0.007(3)
C01 0.063(4) 0.090(4) 0.058(4) 0.039(3) -0.005(3) -0.007(3)
C02 0.061(3) 0.078(4) 0.063(4) 0.040(3) 0.003(3) -0.012(3)
C03 0.060(3) 0.062(3) 0.044(3) 0.027(2) 0.011(2) 0.010(3)
C04 0.048(3) 0.103(4) 0.086(4) 0.058(4) -0.002(3) -0.003(3)
C05 0.051(3) 0.100(4) 0.083(4) 0.062(4) 0.006(3) -0.010(3)

loop_
_atom_type_symbol
_atom_type_description
_atom_type_scat_dispersion_real
_atom_type_scat_dispersion_imag
_atom_type_scat_source
C C 0.0033 0.0016 'International Tables Vol C Tables 4.2.6.8 and 6.1.1.4'
H H 0.0000 0.0000 'International Tables Vol C Tables 4.2.6.8 and 6.1.1.4'
B B 0.0013 0.0007 'International Tables Vol C Tables 4.2.6.8 and 6.1.1.4'
N N 0.0061 0.0033 'International Tables Vol C Tables 4.2.6.8 and 6.1.1.4'
F F 0.0171 0.0103 'International Tables Vol C Tables 4.2.6.8 and 6.1.1.4'
P P 0.1023 0.0942 'International Tables Vol C Tables 4.2.6.8 and 6.1.1.4'
Pt Pt -1.7033 8.3905 'International Tables Vol C Tables 4.2.6.8 and 6.1.1.4'

loop_
_geom_angle_atom_site_label_1
_geom_angle_atom_site_label_2
_geom_angle_atom_site_label_3
_geom_angle
C109 Pt1 C110 176.80(18)
C109 Pt1 P1 89.55(12)
C110 Pt1 P1 93.30(14)
C109 Pt1 P2 91.45(12)
C110 Pt1 P2 85.89(13)
P1 Pt1 P2 173.44(5)
C121 Pt2 C122 179.05(19)
C121 Pt2 P4 90.46(14)
C122 Pt2 P4 90.38(15)
C121 Pt2 P3 92.65(14)
C122 Pt2 P3 86.47(15)
P4 Pt2 P3 174.04(5)
C80 P1 C88 106.1(3)
C80 P1 C84 102.7(3)
C88 P1 C84 104.2(3)
C80 P1 Pt1 116.14(19)
C88 P1 Pt1 115.71(18)
C84 P1 Pt1 110.52(19)
C8 P2 C96 106.7(2)
C8 P2 C92 105.9(2)
C96 P2 C92 101.9(2)
C8 P2 Pt1 115.48(15)
C96 P2 Pt1 114.29(18)
C92 P2 Pt1 111.38(17)
C43 P3 C34 97.1(9)
C43 P3 C13 107.0(13)
C34 P3 C13 105.2(3)
C43 P3 C43B 12.2(11)
C34 P3 C43B 108.6(8)
C13 P3 C43B 106.9(8)
C43 P3 Pt2 114.5(9)
C34 P3 Pt2 113.7(2)
C13 P3 Pt2 117.2(2)
C43B P3 Pt2 104.9(5)
C57 P4 C61B 79.1(12)
C57 P4 C47 110.2(7)
C61B P4 C47 114.0(10)
C57 P4 C61 87.5(9)
C61B P4 C61 12.2(14)
C47 P4 C61 102.9(7)
C57 P4 C57B 23.2(7)
C61B P4 C57B 102.3(12)
C47 P4 C57B 101.4(7)
C61 P4 C57B 110.6(9)
C57 P4 Pt2 122.3(6)
C61B P4 Pt2 107.7(12)
C47 P4 Pt2 117.3(2)
C61 P4 Pt2 110.7(7)
C57B P4 Pt2 113.2(6)
C103 N1 C100 108.2(4)
C103 N1 B1 125.6(4)
C100 N1 B1 125.6(3)
C107 N2 C104 108.8(3)
C107 N2 B1 125.2(4)
C104 N2 B1 125.8(4)
C119 N3 C114 108.3(4)
C119 N3 B2 125.9(4)
C114 N3 B2 125.8(4)
C117 N4 C115 107.7(4)
C117 N4 B2 126.9(4)
C115 N4 B2 125.4(4)
C72 N5 C69 108.0(5)
C72 N5 B3 127.0(5)
C69 N5 B3 124.7(5)
C77 N6 C127 107.1(6)
C77 N6 B3 128.1(6)
C127 N6 B3 124.8(6)
F2 B1 F1 109.0(4)
F2 B1 N1 111.4(4)
F1 B1 N1 109.3(4)
F2 B1 N2 110.0(4)
F1 B1 N2 110.4(4)
N1 B1 N2 106.7(4)
F6 B2 F5 109.8(4)
F6 B2 N3 110.3(5)
F5 B2 N3 110.3(5)
F6 B2 N4 109.6(5)
F5 B2 N4 109.7(5)
N3 B2 N4 107.0(4)
F4 B3 F3 110.1(6)
F4 B3 N5 109.8(6)
F3 B3 N5 109.1(7)
F4 B3 N6 109.8(7)
F3 B3 N6 110.1(6)
N5 B3 N6 107.9(5)
C104 C1 C100 122.0(4)
C104 C1 C2 119.2(4)
C100 C1 C2 118.8(4)
C7 C2 C3 119.1(5)
C7 C2 C1 121.2(5)
C3 C2 C1 119.6(5)
C4 C3 C2 120.6(7)
C4 C3 H3A 119.7
C2 C3 H3A 119.7
C5 C4 C3 119.7(7)
C5 C4 H4A 120.2
C3 C4 H4A 120.2
C4 C5 C6 122.3(7)
C4 C5 H5A 118.9
C6 C5 H5A 118.9
C5 C6 C7 118.5(7)
C5 C6 H6A 120.7
C7 C6 H6A 120.7
C2 C7 C6 119.8(6)
C2 C7 H7A 120.1
C6 C7 H7A 120.1
C9 C8 P2 119.5(3)
C9 C8 H8A 107.5
P2 C8 H8A 107.5
C9 C8 H8B 107.5
P2 C8 H8B 107.5
H8A C8 H8B 107.0
C8 C9 C10 113.6(4)
C8 C9 H9A 108.8
C10 C9 H9A 108.8
C8 C9 H9B 108.8
C10 C9 H9B 108.8
H9A C9 H9B 107.7
C11 C10 C9 115.7(6)
C11 C10 H10A 108.3
C9 C10 H10A 108.3
C11 C10 H10B 108.3
C9 C10 H10B 108.3
H10A C10 H10B 107.4
C10 C11 H11A 109.5
C10 C11 H11B 109.5
H11A C11 H11B 109.5
C10 C11 H11C 109.5
H11A C11 H11C 109.5
H11B C11 H11C 109.5
C101 C12 H12A 109.5
C101 C12 H12B 109.5
H12A C12 H12B 109.5
C101 C12 H12C 109.5
H12A C12 H12C 109.5
H12B C12 H12C 109.5
C14B C13 C14 66.3(10)
C14B C13 P3 119.3(5)
C14 C13 P3 113.7(8)
C14B C13 H13A 129.3
C14 C13 H13A 108.8
P3 C13 H13A 108.8
C14B C13 H13B 43.4
C14 C13 H13B 108.8
P3 C13 H13B 108.8
H13A C13 H13B 107.7
C14B C13 H13C 107.9
C14 C13 H13C 45.1
P3 C13 H13C 107.2
H13A C13 H13C 69.5
H13B C13 H13C 142.5
C14B C13 H13D 107.4
C14 C13 H13D 135.5
P3 C13 H13D 107.4
H13A C13 H13D 39.0
H13B C13 H13D 71.6
H13C C13 H13D 107.1
C13 C14 C15 103.3(14)
C13 C14 H13C 40.1
C15 C14 H13C 106.9
C13 C14 H14A 111.1
C15 C14 H14A 111.1
H13C C14 H14A 72.9
C13 C14 H14B 111.1
C15 C14 H14B 111.1
H13C C14 H14B 137.5
H14A C14 H14B 109.1
C16 C15 C14 126(2)
C16 C15 H15A 105.7
C14 C15 H15A 105.7
C16 C15 H15B 105.7
C14 C15 H15B 105.7
H15A C15 H15B 106.2
C15 C16 H16A 109.5
C15 C16 H16B 109.5
H16A C16 H16B 109.5
C15 C16 H16C 109.5
H16A C16 H16C 109.5
H16B C16 H16C 109.5
C13 C14B C15B 113.5(6)
C13 C14B H14C 108.9
C15B C14B H14C 108.9
C13 C14B H14D 108.9
C15B C14B H14D 108.9
H14C C14B H14D 107.7
C14B C15B C16B 113.5(8)
C14B C15B H15C 108.9
C16B C15B H15C 108.9
C14B C15B H15D 108.9
C16B C15B H15D 108.9
H15C C15B H15D 107.7
C15B C16B H16D 109.5
C15B C16B H16E 109.5
H16D C16B H16E 109.5
C15B C16B H16F 109.5
H16D C16B H16F 109.5
H16E C16B H16F 109.5
C105 C17 H17A 109.5
C105 C17 H17B 109.5
H17A C17 H17B 109.5
C105 C17 H17C 109.5
H17A C17 H17C 109.5
H17B C17 H17C 109.5
C19 C18 C103 127.0(5)
C19 C18 H18A 116.5
C103 C18 H18A 116.5
C18 C19 C20 126.2(5)
C18 C19 H19A 116.9
C20 C19 H19A 116.9
C25 C20 C21 119.1(6)
C25 C20 C19 118.9(6)
C21 C20 C19 122.0(6)
C20 C21 C22 119.9(7)
C20 C21 H21A 120.0
C22 C21 H21A 120.0
C23 C22 C21 119.9(9)
C23 C22 H22A 120.1
C21 C22 H22A 120.1
C22 C23 C24 120.8(9)
C22 C23 H23A 119.6
C24 C23 H23A 119.6
C23 C24 C25 120.1(9)
C23 C24 H24A 120.0
C25 C24 H24A 120.0
C20 C25 C24 120.2(8)
C20 C25 H25A 119.9
C24 C25 H25A 119.9
C27 C26 C107 126.1(4)
C27 C26 H26A 117.0
C107 C26 H26A 117.0
C26 C27 C28 127.5(5)
C26 C27 H27A 116.2
C28 C27 H27A 116.2
C29 C28 C33 116.9(5)
C29 C28 C27 119.5(5)
C33 C28 C27 123.6(5)
C28 C29 C30 122.1(7)
C28 C29 H29A 118.9
C30 C29 H29A 118.9
C31 C30 C29 119.1(8)
C31 C30 H30A 120.5
C29 C30 H30A 120.5
C32 C31 C30 120.3(8)
C32 C31 H31A 119.8
C30 C31 H31A 119.8
C31 C32 C33 120.5(8)
C31 C32 H32A 119.8
C33 C32 H32A 119.8
C28 C33 C32 121.1(7)
C28 C33 H33A 119.4
C32 C33 H33A 119.4
C35 C34 P3 114.4(5)
C35 C34 H34A 108.7
P3 C34 H34A 108.7
C35 C34 H34B 108.7
P3 C34 H34B 108.7
H34A C34 H34B 107.6
C34 C35 C36B 126.4(19)
C34 C35 C36 101.0(11)
C36B C35 C36 28.3(16)
C34 C35 H35A 111.6
C36B C35 H35A 88.5
C36 C35 H35A 111.6
C34 C35 H35B 111.6
C36B C35 H35B 106.7
C36 C35 H35B 111.6
H35A C35 H35B 109.4
C34 C35 H35C 105.7
C36B C35 H35C 105.7
C36 C35 H35C 130.3
H35A C35 H35C 18.9
H35B C35 H35C 96.4
C34 C35 H35D 105.7
C36B C35 H35D 105.7
C36 C35 H35D 105.8
H35A C35 H35D 119.4
H35B C35 H35D 10.1
H35C C35 H35D 106.2
C37 C36 C35 107.3(17)
C37 C36 H36A 110.3
C35 C36 H36A 110.3
C37 C36 H36B 110.3
C35 C36 H36B 110.3
H36A C36 H36B 108.5
C36 C37 H37A 109.5
C36 C37 H37B 109.5
H37A C37 H37B 109.5
C36 C37 H37C 109.5
H37A C37 H37C 109.5
H37B C37 H37C 109.5
C37B C36B C35 105(2)
C37B C36B H36C 110.7
C35 C36B H36C 110.7
C37B C36B H36D 110.7
C35 C36B H36D 110.7
H36C C36B H36D 108.8
C36B C37B H37D 109.5
C36B C37B H37E 109.5
H37D C37B H37E 109.5
C36B C37B H37F 109.5
H37D C37B H37F 109.5
H37E C37B H37F 109.5
C44 C43 P3 116(2)
C44 C43 H43B 108.3
P3 C43 H43B 108.3
C44 C43 H43C 108.3
P3 C43 H43C 108.3
H43B C43 H43C 107.4
C45 C44 C43 122(2)
C45 C44 H44A 106.8
C43 C44 H44A 106.8
C45 C44 H44B 106.8
C43 C44 H44B 106.8
H44A C44 H44B 106.7
C44 C45 C46 105.7(14)
C44 C45 H45A 110.6
C46 C45 H45A 110.6
C44 C45 H45B 110.6
C46 C45 H45B 110.6
H45A C45 H45B 108.7
C45 C46 H46A 109.5
C45 C46 H46B 109.5
H46A C46 H46B 109.5
C45 C46 H46C 109.5
H46A C46 H46C 109.5
H46B C46 H46C 109.5
C44B C43B P3 118.2(15)
C44B C43B H43D 107.8
P3 C43B H43D 107.8
C44B C43B H43E 107.8
P3 C43B H43E 107.8
H43D C43B H43E 107.1
C43B C44B C45B 100.8(14)
C43B C44B H44C 111.6
C45B C44B H44C 111.6
C43B C44B H44D 111.6
C45B C44B H44D 111.6
H44C C44B H44D 109.4
C46B C45B C44B 103.3(14)
C46B C45B H45C 111.1
C44B C45B H45C 111.1
C46B C45B H45D 111.1
C44B C45B H45D 111.1
H45C C45B H45D 109.1
C45B C46B H46D 109.5
C45B C46B H46E 109.5
H46D C46B H46E 109.5
C45B C46B H46F 109.5
H46D C46B H46F 109.5
H46E C46B H46F 109.5
C50 C47 P4 114.8(4)
C50 C47 H47A 108.6
P4 C47 H47A 108.6
C50 C47 H47B 108.6
P4 C47 H47B 108.6
H47A C47 H47B 107.5
C116 C48 H48A 109.5
C116 C48 H48B 109.5
H48A C48 H48B 109.5
C116 C48 H48C 109.5
H48A C48 H48C 109.5
H48B C48 H48C 109.5
C116 C49 C117 109.0(5)
C116 C49 H49A 125.5
C117 C49 H49A 125.5
C47 C50 C52 113.3(6)
C47 C50 H50A 108.9
C52 C50 H50A 108.9
C47 C50 H50B 108.9
C52 C50 H50B 108.9
H50A C50 H50B 107.7
C117 C51 H51A 109.5
C117 C51 H51B 109.5
H51A C51 H51B 109.5
C117 C51 H51C 109.5
H51A C51 H51C 109.5
H51B C51 H51C 109.5
C54 C52 C50 115.3(7)
C54 C52 H52A 108.4
C50 C52 H52A 108.4
C54 C52 H52B 108.4
C50 C52 H52B 108.4
H52A C52 H52B 107.5
C118 C53 C119 109.9(5)
C118 C53 H53A 125.0
C119 C53 H53A 125.0
C52 C54 H54A 109.5
C52 C54 H54B 109.5
H54A C54 H54B 109.5
C52 C54 H54C 109.5
H54A C54 H54C 109.5
H54B C54 H54C 109.5
C118 C55 H55A 109.5
C118 C55 H55B 109.5
H55A C55 H55B 109.5
C118 C55 H55C 109.5
H55A C55 H55C 109.5
H55B C55 H55C 109.5
C119 C56 H56A 109.5
C119 C56 H56B 109.5
H56A C56 H56B 109.5
C119 C56 H56C 109.5
H56A C56 H56C 109.5
H56B C56 H56C 109.5
C58 C57 P4 113.3(11)
C58 C57 H57A 108.9
P4 C57 H57A 108.9
C58 C57 H57B 108.9
P4 C57 H57B 108.9
H57A C57 H57B 107.7
C57 C58 C59 113.9(14)
C57 C58 H58A 108.8
C59 C58 H58A 108.8
C57 C58 H58B 108.8
C59 C58 H58B 108.8
H58A C58 H58B 107.7
C60 C59 C58 108.2(14)
C60 C59 H59A 110.0
C58 C59 H59A 110.0
C60 C59 H59D 110.0
C58 C59 H59D 110.0
H59A C59 H59D 108.4
C59 C60 H60A 109.5
C59 C60 H60B 109.5
H60A C60 H60B 109.5
C59 C60 H60C 109.5
H60A C60 H60C 109.5
H60B C60 H60C 109.5
C58B C57B P4 116.3(13)
C58B C57B H57C 108.2
P4 C57B H57C 108.2
C58B C57B H57D 108.2
P4 C57B H57D 108.2
H57C C57B H57D 107.4
C57B C58B C59B 110.8(16)
C57B C58B H58C 109.5
C59B C58B H58C 109.5
C57B C58B H58D 109.5
C59B C58B H58D 109.5
H58C C58B H58D 108.1
C60B C59B C58B 118.1(17)
C60B C59B H59B 107.8
C58B C59B H59B 107.8
C60B C59B H59C 107.8
C58B C59B H59C 107.8
H59B C59B H59C 107.1
C59B C60B H60D 109.5
C59B C60B H60E 109.5
H60D C60B H60E 109.5
C59B C60B H60F 109.5
H60D C60B H60F 109.5
H60E C60B H60F 109.5
C62 C61 P4 104(2)
C62 C61 H61A 111.0
P4 C61 H61A 111.0
C62 C61 H61B 111.0
P4 C61 H61B 111.0
H61A C61 H61B 109.0
C63 C62 C61 102.6(11)
C63 C62 H62B 111.2
C61 C62 H62B 111.2
C63 C62 H62C 111.2
C61 C62 H62C 111.2
H62B C62 H62C 109.2
C62 C63 C64 101.9(12)
C62 C63 H63B 111.4
C64 C63 H63B 111.4
C62 C63 H63C 111.4
C64 C63 H63C 111.4
H63B C63 H63C 109.2
C63 C64 H64A 109.5
C63 C64 H64B 109.5
H64A C64 H64B 109.5
C63 C64 H64C 109.5
H64A C64 H64C 109.5
H64B C64 H64C 109.5
C62B C61B P4 108(2)
C62B C61B H61C 110.2
P4 C61B H61C 110.2
C62B C61B H61D 110.2
P4 C61B H61D 110.2
H61C C61B H61D 108.5
C61B C62B C63B 103.1(12)
C61B C62B H62D 111.1
C63B C62B H62D 111.1
C61B C62B H62E 111.1
C63B C62B H62E 111.1
H62D C62B H62E 109.1
C62B C63B C64B 102.0(11)
C62B C63B H63D 111.4
C64B C63B H63D 111.4
C62B C63B H63E 111.4
C64B C63B H63E 111.4
H63D C63B H63E 109.2
C63B C64B H64D 109.5
C63B C64B H64E 109.5
H64D C64B H64E 109.5
C63B C64B H64F 109.5
H64D C64B H64F 109.5
H64E C64B H64F 109.5
C125 C65 C66 119.6(5)
C125 C65 H65A 120.2
C66 C65 H65A 120.2
C124 C66 C65 121.9(5)
C124 C66 H66A 119.0
C65 C66 H66A 119.0
N5 C69 C126 120.2(5)
N5 C69 C70 107.7(5)
C126 C69 C70 132.0(5)
C71 C70 C69 106.5(5)
C71 C70 C74 123.7(6)
C69 C70 C74 129.7(5)
C70 C71 C72 108.1(6)
C70 C71 H71A 126.0
C72 C71 H71A 126.0
N5 C72 C71 109.7(5)
N5 C72 C73 123.3(6)
C71 C72 C73 127.0(6)
C72 C73 H73A 109.5
C72 C73 H73B 109.5
H73A C73 H73B 109.5
C72 C73 H73C 109.5
H73A C73 H73C 109.5
H73B C73 H73C 109.5
C70 C74 H74A 109.5
C70 C74 H74B 109.5
H74A C74 H74B 109.5
C70 C74 H74C 109.5
H74A C74 H74C 109.5
H74B C74 H74C 109.5
C76 C75 C127 105.6(6)
C76 C75 C79 124.0(7)
C127 C75 C79 130.4(6)
C75 C76 C77 109.5(7)
C75 C76 H76A 125.3
C77 C76 H76A 125.3
N6 C77 C76 109.6(7)
N6 C77 C78 122.7(7)
C76 C77 C78 127.5(8)
C77 C78 H78A 109.5
C77 C78 H78B 109.5
H78A C78 H78B 109.5
C77 C78 H78C 109.5
H78A C78 H78C 109.5
H78B C78 H78C 109.5
C75 C79 H79A 109.5
C75 C79 H79B 109.5
H79A C79 H79B 109.5
C75 C79 H79C 109.5
H79A C79 H79C 109.5
H79B C79 H79C 109.5
C81 C80 P1 115.2(5)
C81 C80 H80A 108.5
P1 C80 H80A 108.5
C81 C80 H80B 108.5
P1 C80 H80B 108.5
H80A C80 H80B 107.5
C80 C81 C82 112.1(7)
C80 C81 H81A 109.2
C82 C81 H81A 109.2
C80 C81 H81B 109.2
C82 C81 H81B 109.2
H81A C81 H81B 107.9
C83 C82 C81 115.3(11)
C83 C82 H82A 108.4
C81 C82 H82A 108.4
C83 C82 H82B 108.4
C81 C82 H82B 108.4
H82A C82 H82B 107.5
C82 C83 H83A 109.5
C82 C83 H83B 109.5
H83A C83 H83B 109.5
C82 C83 H83C 109.5
H83A C83 H83C 109.5
H83B C83 H83C 109.5
C85 C84 P1 117.0(4)
C85 C84 H84A 108.0
P1 C84 H84A 108.0
C85 C84 H84B 108.0
P1 C84 H84B 108.0
H84A C84 H84B 107.3
C86 C85 C84 117.5(6)
C86 C85 H85A 107.9
C84 C85 H85A 107.9
C86 C85 H85B 107.9
C84 C85 H85B 107.9
H85A C85 H85B 107.2
C85 C86 C87 117.0(7)
C85 C86 H86A 108.1
C87 C86 H86A 108.1
C85 C86 H86B 108.1
C87 C86 H86B 108.1
H86A C86 H86B 107.3
C86 C87 H87A 109.5
C86 C87 H87B 109.5
H87A C87 H87B 109.5
C86 C87 H87C 109.5
H87A C87 H87C 109.5
H87B C87 H87C 109.5
C89 C88 P1 115.8(4)
C89 C88 H88A 108.3
P1 C88 H88A 108.3
C89 C88 H88B 108.3
P1 C88 H88B 108.3
H88A C88 H88B 107.4
C90 C89 C90B 24.0(15)
C90 C89 C88 115.2(9)
C90B C89 C88 108.6(12)
C90 C89 H89A 108.5
C90B C89 H89A 130.6
C88 C89 H89A 108.5
C90 C89 H89B 108.5
C90B C89 H89B 90.3
C88 C89 H89B 108.5
H89A C89 H89B 107.5
C90 C89 H89C 86.3
C90B C89 H89C 110.0
C88 C89 H89C 110.0
H89A C89 H89C 24.9
H89B C89 H89C 127.0
C90 C89 H89D 123.7
C90B C89 H89D 110.0
C88 C89 H89D 110.0
H89A C89 H89D 86.4
H89B C89 H89D 22.3
H89C C89 H89D 108.4
C89 C90 C91 115.8(13)
C89 C90 H90A 108.3
C91 C90 H90A 108.3
C89 C90 H90B 108.3
C91 C90 H90B 108.3
H90A C90 H90B 107.4
C90 C91 H91A 109.5
C90 C91 H91B 109.5
H91A C91 H91B 109.5
C90 C91 H91C 109.5
H91A C91 H91C 109.5
H91B C91 H91C 109.5
C89 C90B C91B 104(2)
C89 C90B H90C 110.9
C91B C90B H90C 110.9
C89 C90B H90D 110.9
C91B C90B H90D 110.9
H90C C90B H90D 108.9
C90B C91B H91D 109.5
C90B C91B H91E 109.5
H91D C91B H91E 109.5
C90B C91B H91F 109.5
H91D C91B H91F 109.5
H91E C91B H91F 109.5
C93 C92 P2 115.5(3)
C93 C92 H92A 108.4
P2 C92 H92A 108.4
C93 C92 H92B 108.4
P2 C92 H92B 108.4
H92A C92 H92B 107.5
C92 C93 C94 117.5(16)
C92 C93 C94B 109.5(7)
C94 C93 C94B 13(2)
C92 C93 H93A 107.9
C94 C93 H93A 107.9
C94B C93 H93A 102.1
C92 C93 H93B 107.9
C94 C93 H93B 107.9
C94B C93 H93B 121.3
H93A C93 H93B 107.2
C92 C93 H93C 109.1
C94 C93 H93C 109.2
C94B C93 H93C 103.9
H93A C93 H93C 2.8
H93B C93 H93C 104.4
C92 C93 H93D 109.6
C94 C93 H93D 102.9
C94B C93 H93D 116.3
H93A C93 H93D 110.9
H93B C93 H93D 5.3
H93C C93 H93D 108.1
C95 C94 C93 118.9(19)
C95 C94 H94A 107.6
C93 C94 H94A 107.6
C95 C94 H94B 107.6
C93 C94 H94B 107.6
H94A C94 H94B 107.0
C94 C95 H95A 109.5
C94 C95 H95B 109.5
H95A C95 H95B 109.5
C94 C95 H95C 109.5
H95A C95 H95C 109.5
H95B C95 H95C 109.5
C95B C94B C93 112.6(10)
C95B C94B H94C 109.1
C93 C94B H94C 109.1
C95B C94B H94D 109.1
C93 C94B H94D 109.1
H94C C94B H94D 107.8
C94B C95B H95D 109.5
C94B C95B H95E 109.5
H95D C95B H95E 109.5
C94B C95B H95F 109.5
H95D C95B H95F 109.5
H95E C95B H95F 109.5
C97 C96 P2 115.6(3)
C97 C96 H96A 108.4
P2 C96 H96A 108.4
C97 C96 H96B 108.4
P2 C96 H96B 108.4
H96A C96 H96B 107.4
C96 C97 C98 112.4(4)
C96 C97 H97A 109.1
C98 C97 H97A 109.1
C96 C97 H97B 109.1
C98 C97 H97B 109.1
H97A C97 H97B 107.9
C99 C98 C97 113.1(6)
C99 C98 H98A 109.0
C97 C98 H98A 109.0
C99 C98 H98B 109.0
C97 C98 H98B 109.0
H98A C98 H98B 107.8
C98 C99 H99A 109.5
C98 C99 H99B 109.5
H99A C99 H99B 109.5
C98 C99 H99C 109.5
H99A C99 H99C 109.5
H99B C99 H99C 109.5
N1 C100 C1 119.3(4)
N1 C100 C101 108.2(3)
C1 C100 C101 132.5(4)
C102 C101 C100 106.7(4)
C102 C101 C12 123.4(4)
C100 C101 C12 129.9(4)
C101 C102 C103 107.8(4)
C101 C102 C108 125.2(4)
C103 C102 C108 127.0(4)
N1 C103 C102 109.1(4)
N1 C103 C18 121.2(4)
C102 C103 C18 129.7(4)
C1 C104 N2 119.8(3)
C1 C104 C105 132.4(4)
N2 C104 C105 107.7(4)
C106 C105 C104 107.7(4)
C106 C105 C17 123.3(4)
C104 C105 C17 128.9(4)
C105 C106 C107 107.5(4)
C105 C106 C120 126.0(4)
C107 C106 C120 126.5(4)
N2 C107 C26 121.9(4)
N2 C107 C106 108.3(4)
C26 C107 C106 129.6(4)
C109 C108 C102 179.3(5)
C108 C109 Pt1 177.8(4)
C111 C110 Pt1 173.2(4)
C110 C111 C112 176.0(5)
C01 C112 C05 116.4(4)
C01 C112 C111 123.8(5)
C05 C112 C111 119.8(5)
C114 C113 C115 121.6(4)
C114 C113 C03 118.7(4)
C115 C113 C03 119.8(4)
C113 C114 N3 120.3(4)
C113 C114 C118 132.5(4)
N3 C114 C118 107.2(4)
C113 C115 N4 119.8(4)
C113 C115 C116 131.9(5)
N4 C115 C116 108.3(4)
C49 C116 C115 106.2(5)
C49 C116 C48 124.1(5)
C115 C116 C48 129.7(5)
N4 C117 C49 108.8(4)
N4 C117 C51 123.6(5)
C49 C117 C51 127.6(5)
C53 C118 C114 106.0(4)
C53 C118 C55 125.4(5)
C114 C118 C55 128.6(5)
N3 C119 C53 108.6(5)
N3 C119 C56 122.9(5)
C53 C119 C56 128.4(5)
C121 C120 C106 178.5(6)
C120 C121 Pt2 179.5(5)
C123 C122 Pt2 173.3(5)
C122 C123 C124 173.7(6)
C66 C124 C128 117.3(4)
C66 C124 C123 122.2(5)
C128 C124 C123 120.5(5)
C129 C125 C65 119.5(4)
C129 C125 C126 119.7(4)
C65 C125 C126 120.7(5)
C127 C126 C69 121.6(5)
C127 C126 C125 118.4(5)
C69 C126 C125 120.0(5)
C126 C127 C75 131.9(5)
C126 C127 N6 119.8(6)
C75 C127 N6 108.1(5)
C129 C128 C124 121.2(5)
C129 C128 H62A 119.4
C124 C128 H62A 119.4
C125 C129 C128 120.3(5)
C125 C129 H63A 119.8
C128 C129 H63A 119.8
C112 C01 C02 121.7(5)
C112 C01 H39A 119.2
C02 C01 H39A 119.2
C03 C02 C01 121.0(5)
C03 C02 H40A 119.5
C01 C02 H40A 119.5
C02 C03 C04 117.7(4)
C02 C03 C113 120.9(4)
C04 C03 C113 121.4(4)
C05 C04 C03 121.0(5)
C05 C04 H42A 119.5
C03 C04 H42A 119.5
C04 C05 C112 122.2(5)
C04 C05 H43A 118.9
C112 C05 H43A 118.9

loop_
_geom_bond_atom_site_label_1
_geom_bond_atom_site_label_2
_geom_bond_distance
Pt1 C109 1.995(4)
Pt1 C110 1.999(4)
Pt1 P1 2.3045(14)
Pt1 P2 2.3052(13)
Pt2 C121 1.986(4)
Pt2 C122 1.998(5)
Pt2 P4 2.2931(16)
Pt2 P3 2.2964(15)
P1 C80 1.800(6)
P1 C88 1.810(5)
P1 C84 1.823(5)
P2 C8 1.808(5)
P2 C96 1.811(5)
P2 C92 1.812(5)
P3 C43 1.74(3)
P3 C34 1.818(7)
P3 C13 1.832(6)
P3 C43B 1.92(2)
P4 C57 1.654(15)
P4 C61B 1.77(4)
P4 C47 1.808(5)
P4 C61 1.95(3)
P4 C57B 2.01(2)
N1 C103 1.365(5)
N1 C100 1.400(5)
N1 B1 1.533(6)
N2 C107 1.362(5)
N2 C104 1.387(5)
N2 B1 1.542(5)
N3 C119 1.338(6)
N3 C114 1.394(5)
N3 B2 1.529(7)
N4 C117 1.353(6)
N4 C115 1.402(5)
N4 B2 1.541(7)
N5 C72 1.337(7)
N5 C69 1.400(6)
N5 B3 1.516(10)
N6 C77 1.321(8)
N6 C127 1.416(6)
N6 B3 1.532(9)
F1 B1 1.386(6)
F2 B1 1.374(6)
F3 B3 1.393(8)
F4 B3 1.389(9)
F5 B2 1.376(6)
F6 B2 1.374(7)
C1 C104 1.378(6)
C1 C100 1.402(5)
C1 C2 1.492(6)
C2 C7 1.362(7)
C2 C3 1.379(7)
C3 C4 1.365(8)
C3 H3A 0.9300
C4 C5 1.337(10)
C4 H4A 0.9300
C5 C6 1.348(10)
C5 H5A 0.9300
C6 C7 1.410(8)
C6 H6A 0.9300
C7 H7A 0.9300
C8 C9 1.505(6)
C8 H8A 0.9700
C8 H8B 0.9700
C9 C10 1.543(7)
C9 H9A 0.9700
C9 H9B 0.9700
C10 C11 1.444(8)
C10 H10A 0.9700
C10 H10B 0.9700
C11 H11A 0.9600
C11 H11B 0.9600
C11 H11C 0.9600
C12 C101 1.499(6)
C12 H12A 0.9600
C12 H12B 0.9600
C12 H12C 0.9600
C13 C14B 1.488(6)
C13 C14 1.499(8)
C13 H13A 0.9700
C13 H13B 0.9700
C13 H13C 0.9698
C13 H13D 0.9701
C14 C15 1.512(8)
C14 H13C 1.0649
C14 H14A 0.9700
C14 H14B 0.9700
C15 C16 1.500(8)
C15 H15A 0.9700
C15 H15B 0.9700
C16 H16A 0.9600
C16 H16B 0.9600
C16 H16C 0.9600
C14B C15B 1.506(7)
C14B H14C 0.9700
C14B H14D 0.9700
C15B C16B 1.524(7)
C15B H15C 0.9700
C15B H15D 0.9700
C16B H16D 0.9600
C16B H16E 0.9600
C16B H16F 0.9600
C17 C105 1.512(6)
C17 H17A 0.9600
C17 H17B 0.9600
C17 H17C 0.9600
C18 C19 1.319(6)
C18 C103 1.438(6)
C18 H18A 0.9300
C19 C20 1.469(7)
C19 H19A 0.9300
C20 C25 1.371(8)
C20 C21 1.377(8)
C21 C22 1.401(9)
C21 H21A 0.9300
C22 C23 1.349(12)
C22 H22A 0.9300
C23 C24 1.354(12)
C23 H23A 0.9300
C24 C25 1.392(10)
C24 H24A 0.9300
C25 H25A 0.9300
C26 C27 1.327(6)
C26 C107 1.423(6)
C26 H26A 0.9300
C27 C28 1.445(7)
C27 H27A 0.9300
C28 C29 1.364(7)
C28 C33 1.364(7)
C29 C30 1.374(9)
C29 H29A 0.9300
C30 C31 1.343(10)
C30 H30A 0.9300
C31 C32 1.340(11)
C31 H31A 0.9300
C32 C33 1.367(9)
C32 H32A 0.9300
C33 H33A 0.9300
C34 C35 1.475(10)
C34 H34A 0.9700
C34 H34B 0.9700
C35 C36B 1.554(15)
C35 C36 1.558(14)
C35 H35A 0.9700
C35 H35B 0.9700
C35 H35C 0.9700
C35 H35D 0.9700
C36 C37 1.541(15)
C36 H36A 0.9700
C36 H36B 0.9700
C37 H37A 0.9600
C37 H37B 0.9600
C37 H37C 0.9600
C36B C37B 1.544(15)
C36B H36C 0.9700
C36B H36D 0.9700
C37B H37D 0.9600
C37B H37E 0.9600
C37B H37F 0.9600
C43 C44 1.509(8)
C43 H43B 0.9700
C43 H43C 0.9700
C44 C45 1.506(8)
C44 H44A 0.9700
C44 H44B 0.9700
C45 C46 1.517(8)
C45 H45A 0.9700
C45 H45B 0.9700
C46 H46A 0.9600
C46 H46B 0.9600
C46 H46C 0.9600
C43B C44B 1.486(8)
C43B H43D 0.9700
C43B H43E 0.9700
C44B C45B 1.517(8)
C44B H44C 0.9700
C44B H44D 0.9700
C45B C46B 1.508(8)
C45B H45C 0.9700
C45B H45D 0.9700
C46B H46D 0.9600
C46B H46E 0.9600
C46B H46F 0.9600
C47 C50 1.508(8)
C47 H47A 0.9700
C47 H47B 0.9700
C48 C116 1.509(7)
C48 H48A 0.9600
C48 H48B 0.9600
C48 H48C 0.9600
C49 C116 1.381(7)
C49 C117 1.392(7)
C49 H49A 0.9300
C50 C52 1.515(8)
C50 H50A 0.9700
C50 H50B 0.9700
C51 C117 1.482(6)
C51 H51A 0.9600
C51 H51B 0.9600
C51 H51C 0.9600
C52 C54 1.463(9)
C52 H52A 0.9700
C52 H52B 0.9700
C53 C118 1.344(7)
C53 C119 1.392(6)
C53 H53A 0.9300
C54 H54A 0.9600
C54 H54B 0.9600
C54 H54C 0.9600
C55 C118 1.508(6)
C55 H55A 0.9600
C55 H55B 0.9600
C55 H55C 0.9600
C56 C119 1.481(7)
C56 H56A 0.9600
C56 H56B 0.9600
C56 H56C 0.9600
C57 C58 1.495(8)
C57 H57A 0.9700
C57 H57B 0.9700
C58 C59 1.507(8)
C58 H58A 0.9700
C58 H58B 0.9700
C59 C60 1.503(8)
C59 H59A 0.9700
C59 H59D 0.9700
C60 H60A 0.9600
C60 H60B 0.9600
C60 H60C 0.9600
C57B C58B 1.503(8)
C57B H57C 0.9700
C57B H57D 0.9700
C58B C59B 1.513(8)
C58B H58C 0.9700
C58B H58D 0.9700
C59B C60B 1.499(8)
C59B H59B 0.9700
C59B H59C 0.9700
C60B H60D 0.9600
C60B H60E 0.9600
C60B H60F 0.9600
C61 C62 1.498(8)
C61 H61A 0.9700
C61 H61B 0.9700
C62 C63 1.494(8)
C62 H62B 0.9700
C62 H62C 0.9700
C63 C64 1.507(8)
C63 H63B 0.9700
C63 H63C 0.9700
C64 H64A 0.9600
C64 H64B 0.9600
C64 H64C 0.9600
C61B C62B 1.495(8)
C61B H61C 0.9700
C61B H61D 0.9700
C62B C63B 1.495(8)
C62B H62D 0.9700
C62B H62E 0.9700
C63B C64B 1.511(8)
C63B H63D 0.9700
C63B H63E 0.9700
C64B H64D 0.9600
C64B H64E 0.9600
C64B H64F 0.9600
C65 C125 1.373(7)
C65 C66 1.392(7)
C65 H65A 0.9300
C66 C124 1.372(7)
C66 H66A 0.9300
C69 C126 1.405(7)
C69 C70 1.409(8)
C70 C71 1.382(7)
C70 C74 1.488(7)
C71 C72 1.389(8)
C71 H71A 0.9300
C72 C73 1.508(7)
C73 H73A 0.9600
C73 H73B 0.9600
C73 H73C 0.9600
C74 H74A 0.9600
C74 H74B 0.9600
C74 H74C 0.9600
C75 C76 1.359(9)
C75 C127 1.409(8)
C75 C79 1.515(8)
C76 C77 1.392(9)
C76 H76A 0.9300
C77 C78 1.521(9)
C78 H78A 0.9600
C78 H78B 0.9600
C78 H78C 0.9600
C79 H79A 0.9600
C79 H79B 0.9600
C79 H79C 0.9600
C80 C81 1.523(8)
C80 H80A 0.9700
C80 H80B 0.9700
C81 C82 1.541(11)
C81 H81A 0.9700
C81 H81B 0.9700
C82 C83 1.397(12)
C82 H82A 0.9700
C82 H82B 0.9700
C83 H83A 0.9600
C83 H83B 0.9600
C83 H83C 0.9600
C84 C85 1.507(8)
C84 H84A 0.9700
C84 H84B 0.9700
C85 C86 1.460(8)
C85 H85A 0.9700
C85 H85B 0.9700
C86 C87 1.486(10)
C86 H86A 0.9700
C86 H86B 0.9700
C87 H87A 0.9600
C87 H87B 0.9600
C87 H87C 0.9600
C88 C89 1.538(7)
C88 H88A 0.9700
C88 H88B 0.9700
C89 C90 1.503(7)
C89 C90B 1.503(8)
C89 H89A 0.9700
C89 H89B 0.9700
C89 H89C 0.9700
C89 H89D 0.9700
C90 C91 1.508(7)
C90 H90A 0.9700
C90 H90B 0.9700
C91 H91A 0.9600
C91 H91B 0.9600
C91 H91C 0.9600
C90B C91B 1.507(8)
C90B H90C 0.9700
C90B H90D 0.9700
C91B H91D 0.9600
C91B H91E 0.9600
C91B H91F 0.9600
C92 C93 1.506(7)
C92 H92A 0.9700
C92 H92B 0.9700
C93 C94 1.516(8)
C93 C94B 1.524(7)
C93 H93A 0.9700
C93 H93B 0.9700
C93 H93C 0.9701
C93 H93D 0.9699
C94 C95 1.508(8)
C94 H94A 0.9700
C94 H94B 0.9700
C95 H95A 0.9600
C95 H95B 0.9600
C95 H95C 0.9600
C94B C95B 1.498(8)
C94B H94C 0.9700
C94B H94D 0.9700
C95B H95D 0.9600
C95B H95E 0.9600
C95B H95F 0.9600
C96 C97 1.508(7)
C96 H96A 0.9700
C96 H96B 0.9700
C97 C98 1.531(7)
C97 H97A 0.9700
C97 H97B 0.9700
C98 C99 1.508(8)
C98 H98A 0.9700
C98 H98B 0.9700
C99 H99A 0.9600
C99 H99B 0.9600
C99 H99C 0.9600
C100 C101 1.419(6)
C101 C102 1.402(5)
C102 C103 1.410(6)
C102 C108 1.430(6)
C104 C105 1.425(5)
C105 C106 1.373(6)
C106 C107 1.428(6)
C106 C120 1.429(6)
C108 C109 1.201(5)
C110 C111 1.205(6)
C111 C112 1.433(6)
C112 C01 1.375(6)
C112 C05 1.380(6)
C113 C114 1.385(6)
C113 C115 1.398(6)
C113 C03 1.487(6)
C114 C118 1.435(6)
C115 C116 1.408(7)
C120 C121 1.202(6)
C122 C123 1.203(6)
C123 C124 1.431(6)
C124 C128 1.390(7)
C125 C129 1.370(7)
C125 C126 1.496(6)
C126 C127 1.372(8)
C128 C129 1.382(6)
C128 H62A 0.9300
C129 H63A 0.9300
C01 C02 1.383(6)
C01 H39A 0.9300
C02 C03 1.370(6)
C02 H40A 0.9300
C03 C04 1.375(6)
C04 C05 1.366(6)
C04 H42A 0.9300
C05 H43A 0.9300
